data_7243886
loop_
_publ_author_name
'Abramov, Pavel A.'
'Komarov, Vladislav Yu.'
'Pischur, Denis A.'
'Sulyaeva, Veronica S.'
'Benassi, Enrico'
'Sokolov, Maxim N.'

_publ_section_title
;
 Solvatomorphs of (Bu4N)2[{Ag(N2-py)}2Mo8O26]: structure, colouration and
 phase transition
;
_journal_issue 48
_journal_name_full CrystEngComm
_journal_page_first 8527
_journal_page_last 8537
_journal_paper_doi 10.1039/D1CE01152A
_journal_volume 23
_journal_year 2021
_chemical_formula_sum 'C45 H93 Ag2 Mo8 N9 O27'
_chemical_formula_weight 2175.54
_space_group_crystal_system triclinic
_space_group_IT_number 2
_space_group_name_Hall '-P 1'
_space_group_name_H-M_alt 'P -1'
_atom_sites_solution_hydrogens geom
_atom_sites_solution_primary direct
_atom_sites_solution_secondary difmap
_audit_creation_method SHELXL-2017/1
_audit_update_record
;
2021-08-25 deposited with the CCDC.	2021-11-02 downloaded from the CCDC.
;
_cell_angle_alpha 104.626(3)
_cell_angle_beta 106.317(2)
_cell_angle_gamma 91.236(2)
_cell_formula_units_Z 4
_cell_length_a 16.5639(8)
_cell_length_b 17.9149(9)
_cell_length_c 25.3059(15)
_cell_measurement_reflns_used 9742
_cell_measurement_temperature 84(2)
_cell_measurement_theta_max 29.0004
_cell_measurement_theta_min 2.3090
_cell_volume 6938.6(6)
_computing_cell_refinement 'SAINT (Bruker-AXS, 2004)'
_computing_data_collection 'APEX2 (Bruker-AXS, 2004)'
_computing_data_reduction 'SAINT (Bruker-AXS, 2004)'
_computing_molecular_graphics 'ShelXle (H\"ubschle, 2011)'
_computing_publication_material 'CIFTAB-2014 (Sheldrick, 2014)'
_computing_structure_refinement 'SHELXL-2014 (Sheldrick, 2014)'
_computing_structure_solution 'SHELXS-2014 (Sheldrick, 2014)'
_diffrn_ambient_temperature 84(2)
_diffrn_detector_area_resol_mean 25
_diffrn_measured_fraction_theta_full 0.999
_diffrn_measured_fraction_theta_max 0.998
_diffrn_measurement_device 'three-circle diffractometer'
_diffrn_measurement_device_type 'Bruker D8 Venture'
_diffrn_measurement_method '\f and \w scans'
_diffrn_radiation_monochromator graphite
_diffrn_radiation_probe x-ray
_diffrn_radiation_source 'fine-focus sealed tube'
_diffrn_radiation_type MoK\a
_diffrn_radiation_wavelength 0.71073
_diffrn_reflns_av_R_equivalents 0.0779
_diffrn_reflns_av_unetI/netI 0.0831
_diffrn_reflns_Laue_measured_fraction_full 0.999
_diffrn_reflns_Laue_measured_fraction_max 0.998
_diffrn_reflns_limit_h_max 22
_diffrn_reflns_limit_h_min -22
_diffrn_reflns_limit_k_max 24
_diffrn_reflns_limit_k_min -24
_diffrn_reflns_limit_l_max 35
_diffrn_reflns_limit_l_min -35
_diffrn_reflns_number 186187
_diffrn_reflns_point_group_measured_fraction_full 0.999
_diffrn_reflns_point_group_measured_fraction_max 0.998
_diffrn_reflns_theta_full 25.500
_diffrn_reflns_theta_max 29.591
_diffrn_reflns_theta_min 1.264
_diffrn_source 'sealed X-ray tube'
_exptl_absorpt_coefficient_mu 2.026
_exptl_absorpt_correction_T_max 0.7459
_exptl_absorpt_correction_T_min 0.6714
_exptl_absorpt_correction_type multi-scan
_exptl_absorpt_process_details 'SADABS (Bruker-AXS, 2004)'
_exptl_crystal_colour orange
_exptl_crystal_density_diffrn 2.083
_exptl_crystal_description block
_exptl_crystal_F_000 4288
_exptl_crystal_size_max 0.098
_exptl_crystal_size_mid 0.042
_exptl_crystal_size_min 0.023
_refine_diff_density_max 3.307
_refine_diff_density_min -2.615
_refine_diff_density_rms 0.241
_refine_ls_extinction_method none
_refine_ls_goodness_of_fit_ref 1.087
_refine_ls_hydrogen_treatment constr
_refine_ls_matrix_type full
_refine_ls_number_parameters 1641
_refine_ls_number_reflns 38895
_refine_ls_number_restraints 0
_refine_ls_restrained_S_all 1.087
_refine_ls_R_factor_all 0.1124
_refine_ls_R_factor_gt 0.0742
_refine_ls_shift/su_max 0.001
_refine_ls_shift/su_mean 0.000
_refine_ls_structure_factor_coef Fsqd
_refine_ls_weighting_details 'w=1/[\s^2^(Fo^2^)+131.5944P] where P=(Fo^2^+2Fc^2^)/3'
_refine_ls_weighting_scheme calc
_refine_ls_wR_factor_gt 0.1557
_refine_ls_wR_factor_ref 0.1699
_reflns_Friedel_coverage 0.000
_reflns_number_gt 26438
_reflns_number_total 38895
_reflns_threshold_expression >2\s(I)
_cod_data_source_file d1ce01152a2.cif
_cod_data_source_block OP_subunit
_cod_depositor_comments 'Adding full bibliography for 7243886--7243888.cif.'
_cod_database_code 7243886
_shelx_shelxl_version_number 2017/1
_shelx_space_group_comment
;
The symmetry employed for this shelxl refinement is uniquely defined
by the following loop, which should always be used as a source of
symmetry information in preference to the above space-group names.
They are only intended as comments.
;
_shelx_estimated_absorpt_t_min 0.826
_shelx_estimated_absorpt_t_max 0.955

loop_
_space_group_symop_operation_xyz
'x, y, z'
'-x, -y, -z'

loop_
_atom_site_label
_atom_site_type_symbol
_atom_site_fract_x
_atom_site_fract_y
_atom_site_fract_z
_atom_site_U_iso_or_equiv
_atom_site_adp_type
_atom_site_occupancy
_atom_site_site_symmetry_order
_atom_site_calc_flag
_atom_site_refinement_flags_posn
_atom_site_refinement_flags_adp
_atom_site_refinement_flags_occupancy
_atom_site_disorder_assembly
_atom_site_disorder_group
C1 C 0.0129(5) -0.3322(5) 0.5413(4) 0.0212(17) Uani 1 1 d . . . . .
C2 C -0.0306(6) -0.4010(5) 0.5047(4) 0.032(2) Uani 1 1 d . . . . .
H2A H -0.077518 -0.424054 0.511547 0.038 Uiso 1 1 calc R U . . .
C3 C -0.0039(6) -0.4362(5) 0.4572(4) 0.032(2) Uani 1 1 d . . . . .
H3A H -0.032636 -0.483703 0.431515 0.038 Uiso 1 1 calc R U . . .
C4 C 0.0636(6) -0.4021(5) 0.4477(4) 0.030(2) Uani 1 1 d . . . . .
H4A H 0.081480 -0.425666 0.415412 0.036 Uiso 1 1 calc R U . . .
C5 C 0.1060(6) -0.3325(5) 0.4859(3) 0.0213(17) Uani 1 1 d . . . . .
C6 C 0.2617(6) 0.2618(6) 0.4190(5) 0.039(3) Uani 1 1 d . . . . .
H6 H 0.273920 0.288138 0.393441 0.047 Uiso 1 1 calc R U . . .
C7 C 0.1461(7) 0.1900(6) 0.3392(4) 0.035(2) Uani 1 1 d . . . . .
H7A H 0.103456 0.147106 0.332357 0.053 Uiso 1 1 calc R U . . .
H7B H 0.117930 0.235755 0.332448 0.053 Uiso 1 1 calc R U . . .
H7C H 0.180450 0.175034 0.313059 0.053 Uiso 1 1 calc R U . . .
C8 C 0.1743(8) 0.1652(7) 0.4332(5) 0.043(3) Uani 1 1 d . . . . .
H8A H 0.126480 0.126715 0.409795 0.064 Uiso 1 1 calc R U . . .
H8B H 0.221888 0.138825 0.450420 0.064 Uiso 1 1 calc R U . . .
H8C H 0.157628 0.201397 0.463497 0.064 Uiso 1 1 calc R U . . .
C9 C 0.4669(6) 0.3187(5) 0.9512(4) 0.027(2) Uani 1 1 d . . . . .
C10 C 0.5067(8) 0.3891(6) 0.9890(5) 0.040(3) Uani 1 1 d . . . . .
H10A H 0.551094 0.416793 0.982700 0.048 Uiso 1 1 calc R U . . .
C11 C 0.4781(9) 0.4170(6) 1.0366(5) 0.048(3) Uani 1 1 d . . . . .
H11A H 0.504443 0.464322 1.063666 0.058 Uiso 1 1 calc R U . . .
C12 C 0.4142(8) 0.3786(6) 1.0451(4) 0.042(3) Uani 1 1 d . . . . .
H12A H 0.395103 0.399358 1.077312 0.051 Uiso 1 1 calc R U . . .
C13 C 0.3761(6) 0.3077(5) 1.0061(4) 0.0270(19) Uani 1 1 d . . . . .
C14 C 0.6605(5) -0.1349(5) 0.9044(4) 0.0229(17) Uani 1 1 d . . . . .
H14A H 0.698986 -0.157002 0.882208 0.028 Uiso 1 1 calc R U . . .
H14B H 0.666621 -0.161030 0.935255 0.028 Uiso 1 1 calc R U . . .
C15 C 0.6893(7) -0.0493(6) 0.9318(4) 0.035(2) Uani 1 1 d . . . . .
H15A H 0.687972 -0.022619 0.901816 0.042 Uiso 1 1 calc R U . . .
H15B H 0.650551 -0.025504 0.953326 0.042 Uiso 1 1 calc R U . . .
C16 C 0.7785(6) -0.0396(6) 0.9721(4) 0.035(2) Uani 1 1 d . . . . .
H16A H 0.815391 -0.069293 0.951513 0.042 Uiso 1 1 calc R U . . .
H16B H 0.778136 -0.061205 1.004407 0.042 Uiso 1 1 calc R U . . .
C17 C 0.8148(8) 0.0458(6) 0.9955(5) 0.046(3) Uani 1 1 d . . . . .
H17A H 0.872262 0.049677 1.021246 0.069 Uiso 1 1 calc R U . . .
H17B H 0.816294 0.067087 0.963694 0.069 Uiso 1 1 calc R U . . .
H17C H 0.779056 0.075171 1.016563 0.069 Uiso 1 1 calc R U . . .
C18 C 0.5051(6) -0.1231(6) 0.8948(4) 0.029(2) Uani 1 1 d . . . . .
H18A H 0.510598 -0.065905 0.903001 0.035 Uiso 1 1 calc R U . . .
H18B H 0.448254 -0.142400 0.867726 0.035 Uiso 1 1 calc R U . . .
C19 C 0.5097(6) -0.1436(6) 0.9496(4) 0.030(2) Uani 1 1 d . . . . .
H19A H 0.563620 -0.119927 0.978875 0.036 Uiso 1 1 calc R U . . .
H19B H 0.507883 -0.200599 0.943044 0.036 Uiso 1 1 calc R U . . .
C20 C 0.4349(6) -0.1138(6) 0.9707(4) 0.032(2) Uani 1 1 d . . . . .
H20A H 0.436494 -0.057073 0.975989 0.039 Uiso 1 1 calc R U . . .
H20B H 0.381413 -0.138038 0.941082 0.039 Uiso 1 1 calc R U . . .
C21 C 0.4357(7) -0.1312(7) 1.0264(5) 0.038(2) Uani 1 1 d . . . . .
H21A H 0.386921 -0.111079 1.037874 0.057 Uiso 1 1 calc R U . . .
H21B H 0.432855 -0.187405 1.021164 0.057 Uiso 1 1 calc R U . . .
H21C H 0.487952 -0.106416 1.056082 0.057 Uiso 1 1 calc R U . . .
C22 C 0.5574(5) -0.2413(5) 0.8421(4) 0.0215(17) Uani 1 1 d . . . . .
H22A H 0.566309 -0.264280 0.874733 0.026 Uiso 1 1 calc R U . . .
H22B H 0.601443 -0.257881 0.823286 0.026 Uiso 1 1 calc R U . . .
C23 C 0.4708(5) -0.2751(5) 0.7993(4) 0.029(2) Uani 1 1 d . . . . .
H23A H 0.426322 -0.265829 0.818748 0.035 Uiso 1 1 calc R U . . .
H23B H 0.458021 -0.249427 0.768002 0.035 Uiso 1 1 calc R U . . .
C24 C 0.4718(6) -0.3623(6) 0.7748(5) 0.039(3) Uani 1 1 d . . . . .
H24A H 0.515595 -0.371018 0.754766 0.047 Uiso 1 1 calc R U . . .
H24B H 0.487069 -0.387204 0.806604 0.047 Uiso 1 1 calc R U . . .
C25 C 0.3866(6) -0.4001(6) 0.7334(6) 0.050(3) Uani 1 1 d . . . . .
H25A H 0.389893 -0.455690 0.718741 0.076 Uiso 1 1 calc R U . . .
H25B H 0.343234 -0.392505 0.753301 0.076 Uiso 1 1 calc R U . . .
H25C H 0.371751 -0.376324 0.701479 0.076 Uiso 1 1 calc R U . . .
C26 C 0.5589(6) -0.1165(5) 0.8151(4) 0.0261(19) Uani 1 1 d . . . . .
H26A H 0.498324 -0.125014 0.792712 0.031 Uiso 1 1 calc R U . . .
H26B H 0.573560 -0.059835 0.831253 0.031 Uiso 1 1 calc R U . . .
C27 C 0.6102(6) -0.1456(5) 0.7747(4) 0.028(2) Uani 1 1 d . . . . .
H27A H 0.580645 -0.194182 0.746344 0.034 Uiso 1 1 calc R U . . .
H27B H 0.665776 -0.157469 0.796524 0.034 Uiso 1 1 calc R U . . .
C28 C 0.6235(6) -0.0856(6) 0.7435(5) 0.033(2) Uani 1 1 d . . . . .
H28A H 0.568437 -0.067894 0.726389 0.040 Uiso 1 1 calc R U . . .
H28B H 0.660498 -0.040084 0.771145 0.040 Uiso 1 1 calc R U . . .
C29 C 0.6637(8) -0.1201(7) 0.6967(5) 0.045(3) Uani 1 1 d . . . . .
H29A H 0.671656 -0.080831 0.677256 0.067 Uiso 1 1 calc R U . . .
H29B H 0.718572 -0.136901 0.713675 0.067 Uiso 1 1 calc R U . . .
H29C H 0.626636 -0.164673 0.668981 0.067 Uiso 1 1 calc R U . . .
C30 C 0.9317(6) 0.1072(5) 0.6745(4) 0.0264(19) Uani 1 1 d . . . . .
H30A H 0.990867 0.117308 0.699492 0.032 Uiso 1 1 calc R U . . .
H30B H 0.922961 0.052345 0.651671 0.032 Uiso 1 1 calc R U . . .
C31 C 0.8726(7) 0.1185(6) 0.7123(4) 0.034(2) Uani 1 1 d . . . . .
H31A H 0.817880 0.133211 0.691432 0.041 Uiso 1 1 calc R U . . .
H31B H 0.897922 0.161187 0.747300 0.041 Uiso 1 1 calc R U . . .
C32 C 0.8573(7) 0.0435(7) 0.7291(5) 0.039(3) Uani 1 1 d . . . . .
H32A H 0.824017 0.003338 0.694484 0.047 Uiso 1 1 calc R U . . .
H32B H 0.912416 0.024235 0.743916 0.047 Uiso 1 1 calc R U . . .
C33 C 0.8120(8) 0.0549(8) 0.7728(6) 0.059(4) Uani 1 1 d . . . . .
H33A H 0.805734 0.006156 0.782823 0.088 Uiso 1 1 calc R U . . .
H33B H 0.755919 0.070982 0.757478 0.088 Uiso 1 1 calc R U . . .
H33C H 0.844166 0.095052 0.806930 0.088 Uiso 1 1 calc R U . . .
C34 C 0.9842(6) 0.1351(5) 0.6028(4) 0.0256(18) Uani 1 1 d . . . . .
H34A H 0.971354 0.079487 0.581835 0.031 Uiso 1 1 calc R U . . .
H34B H 1.040823 0.141720 0.630952 0.031 Uiso 1 1 calc R U . . .
C35 C 0.9870(6) 0.1817(6) 0.5604(4) 0.030(2) Uani 1 1 d . . . . .
H35A H 0.935596 0.166170 0.527110 0.036 Uiso 1 1 calc R U . . .
H35B H 0.987723 0.237552 0.578844 0.036 Uiso 1 1 calc R U . . .
C36 C 1.0646(6) 0.1686(5) 0.5400(4) 0.030(2) Uani 1 1 d . . . . .
H36A H 1.068229 0.204229 0.516372 0.035 Uiso 1 1 calc R U . . .
H36B H 1.115706 0.181282 0.573602 0.035 Uiso 1 1 calc R U . . .
C37 C 1.0637(6) 0.0874(6) 0.5059(5) 0.034(2) Uani 1 1 d . . . . .
H37A H 1.115009 0.082113 0.493879 0.051 Uiso 1 1 calc R U . . .
H37B H 1.061394 0.051897 0.529367 0.051 Uiso 1 1 calc R U . . .
H37C H 1.013902 0.074851 0.472119 0.051 Uiso 1 1 calc R U . . .
C38 C 0.9344(6) 0.2431(5) 0.6676(4) 0.0257(18) Uani 1 1 d . . . . .
H38A H 0.917664 0.274249 0.639726 0.031 Uiso 1 1 calc R U . . .
H38B H 0.896248 0.252518 0.692003 0.031 Uiso 1 1 calc R U . . .
C39 C 1.0241(5) 0.2728(5) 0.7052(4) 0.0246(18) Uani 1 1 d . . . . .
H39A H 1.043178 0.240719 0.732149 0.029 Uiso 1 1 calc R U . . .
H39B H 1.062561 0.268490 0.681110 0.029 Uiso 1 1 calc R U . . .
C40 C 1.0280(6) 0.3553(5) 0.7380(5) 0.032(2) Uani 1 1 d . . . . .
H40A H 0.990058 0.358755 0.762388 0.038 Uiso 1 1 calc R U . . .
H40B H 1.006482 0.386427 0.710666 0.038 Uiso 1 1 calc R U . . .
C41 C 1.1151(6) 0.3900(6) 0.7751(5) 0.038(2) Uani 1 1 d . . . . .
H41A H 1.112913 0.443990 0.795231 0.057 Uiso 1 1 calc R U . . .
H41B H 1.136441 0.360443 0.802982 0.057 Uiso 1 1 calc R U . . .
H41C H 1.152885 0.388148 0.751197 0.057 Uiso 1 1 calc R U . . .
C42 C 0.8306(6) 0.1479(5) 0.5940(4) 0.0249(18) Uani 1 1 d . . . . .
H42A H 0.792979 0.172323 0.616230 0.030 Uiso 1 1 calc R U . . .
H42B H 0.830656 0.176994 0.565542 0.030 Uiso 1 1 calc R U . . .
C43 C 0.7930(7) 0.0660(6) 0.5622(4) 0.035(2) Uani 1 1 d . . . . .
H43A H 0.788855 0.036438 0.589658 0.042 Uiso 1 1 calc R U . . .
H43B H 0.829527 0.040088 0.539687 0.042 Uiso 1 1 calc R U . . .
C44 C 0.7053(6) 0.0681(6) 0.5225(4) 0.037(2) Uani 1 1 d . . . . .
H44A H 0.710781 0.091082 0.491791 0.044 Uiso 1 1 calc R U . . .
H44B H 0.672275 0.101497 0.544315 0.044 Uiso 1 1 calc R U . . .
C45 C 0.6577(7) -0.0138(7) 0.4954(5) 0.046(3) Uani 1 1 d . . . . .
H45A H 0.601713 -0.010405 0.470214 0.069 Uiso 1 1 calc R U . . .
H45B H 0.689782 -0.046741 0.473232 0.069 Uiso 1 1 calc R U . . .
H45C H 0.651302 -0.036333 0.525720 0.069 Uiso 1 1 calc R U . . .
C46 C 0.4308(6) 0.1917(5) 0.6728(4) 0.0261(19) Uani 1 1 d . . . . .
H46A H 0.387644 0.183952 0.691662 0.031 Uiso 1 1 calc R U . . .
H46B H 0.417819 0.150262 0.636452 0.031 Uiso 1 1 calc R U . . .
C47 C 0.5167(7) 0.1818(6) 0.7109(5) 0.049(3) Uani 1 1 d . . . . .
H47A H 0.518978 0.202997 0.751422 0.058 Uiso 1 1 calc R U . . .
H47B H 0.561306 0.211675 0.703378 0.058 Uiso 1 1 calc R U . . .
C48 C 0.5342(6) 0.0965(6) 0.7005(4) 0.035(2) Uani 1 1 d . . . . .
H48A H 0.579579 0.090723 0.733874 0.042 Uiso 1 1 calc R U . . .
H48B H 0.482680 0.065061 0.697860 0.042 Uiso 1 1 calc R U . . .
C49 C 0.5595(9) 0.0654(9) 0.6487(6) 0.060(4) Uani 1 1 d . . . . .
H49A H 0.569505 0.010859 0.645055 0.090 Uiso 1 1 calc R U . . .
H49B H 0.514409 0.069404 0.615113 0.090 Uiso 1 1 calc R U . . .
H49C H 0.611467 0.095108 0.651186 0.090 Uiso 1 1 calc R U . . .
C50 C 1.0868(7) 0.3635(6) 0.9057(4) 0.037(2) Uani 1 1 d . . . . .
C51 C 1.1736(7) 0.3564(6) 0.9157(5) 0.043(3) Uani 1 1 d . . . . .
H51A H 1.193393 0.308222 0.901612 0.051 Uiso 1 1 calc R U . . .
C52 C 1.2297(7) 0.4214(6) 0.9464(4) 0.038(2) Uani 1 1 d . . . . .
H52A H 1.288818 0.417981 0.953846 0.045 Uiso 1 1 calc R U . . .
C53 C 1.2000(6) 0.4910(6) 0.9663(4) 0.029(2) Uani 1 1 d . . . . .
H53A H 1.238014 0.535989 0.987143 0.035 Uiso 1 1 calc R U . . .
C54 C 1.1141(6) 0.4939(5) 0.9554(4) 0.0232(18) Uani 1 1 d . . . . .
C55 C 0.4496(7) 0.3350(5) 0.7141(4) 0.030(2) Uani 1 1 d . . . . .
H55A H 0.508257 0.329374 0.735273 0.036 Uiso 1 1 calc R U . . .
H55B H 0.450059 0.385183 0.704422 0.036 Uiso 1 1 calc R U . . .
C56 C 0.3943(8) 0.3376(6) 0.7534(4) 0.042(3) Uani 1 1 d . . . . .
H56A H 0.334236 0.332368 0.730467 0.050 Uiso 1 1 calc R U . . .
H56B H 0.403249 0.292745 0.769856 0.050 Uiso 1 1 calc R U . . .
C57 C 0.4118(8) 0.4106(7) 0.8013(6) 0.053(4) Uani 1 1 d . . . . .
H57A H 0.470689 0.414142 0.825910 0.064 Uiso 1 1 calc R U . . .
H57B H 0.406459 0.455743 0.785086 0.064 Uiso 1 1 calc R U . . .
C58 C 0.3530(6) 0.4142(7) 0.8371(5) 0.042(3) Uani 1 1 d . . . . .
H58A H 0.366972 0.462773 0.867607 0.063 Uiso 1 1 calc R U . . .
H58B H 0.294620 0.411835 0.813071 0.063 Uiso 1 1 calc R U . . .
H58C H 0.358863 0.370225 0.853903 0.063 Uiso 1 1 calc R U . . .
C59 C 0.3296(5) 0.2709(5) 0.6267(4) 0.0215(17) Uani 1 1 d . . . . .
H59A H 0.294384 0.261579 0.650689 0.026 Uiso 1 1 calc R U . . .
H59B H 0.313729 0.227932 0.591161 0.026 Uiso 1 1 calc R U . . .
C60 C 0.3098(6) 0.3469(5) 0.6114(4) 0.028(2) Uani 1 1 d . . . . .
H60A H 0.333480 0.390824 0.645815 0.034 Uiso 1 1 calc R U . . .
H60B H 0.337017 0.352189 0.582197 0.034 Uiso 1 1 calc R U . . .
C61 C 0.2149(6) 0.3499(5) 0.5885(4) 0.0263(19) Uani 1 1 d . . . . .
H61A H 0.190619 0.301930 0.557558 0.032 Uiso 1 1 calc R U . . .
H61B H 0.204868 0.394203 0.571556 0.032 Uiso 1 1 calc R U . . .
C62 C 0.1681(7) 0.3580(7) 0.6338(5) 0.042(3) Uani 1 1 d . . . . .
H62A H 0.107619 0.359499 0.616032 0.062 Uiso 1 1 calc R U . . .
H62B H 0.176253 0.313594 0.650137 0.062 Uiso 1 1 calc R U . . .
H62C H 0.190521 0.405990 0.664153 0.062 Uiso 1 1 calc R U . . .
C63 C 0.3850(6) 0.4923(5) 0.5411(4) 0.0250(19) Uani 1 1 d . . . . .
C64 C 0.2978(6) 0.4942(5) 0.5272(4) 0.028(2) Uani 1 1 d . . . . .
H64A H 0.261196 0.450197 0.502179 0.033 Uiso 1 1 calc R U . . .
C65 C 0.2649(6) 0.5605(6) 0.5501(4) 0.033(2) Uani 1 1 d . . . . .
H65A H 0.205431 0.561793 0.541473 0.040 Uiso 1 1 calc R U . . .
C66 C 0.3178(7) 0.6245(6) 0.5853(5) 0.046(3) Uani 1 1 d . . . . .
H66A H 0.296081 0.670346 0.601866 0.055 Uiso 1 1 calc R U . . .
C67 C 0.4058(7) 0.6199(5) 0.5960(5) 0.041(3) Uani 1 1 d . . . . .
C68 C 1.2606(8) 0.7322(7) 1.0481(5) 0.048(3) Uani 1 1 d . . . . .
H68 H 1.314759 0.725307 1.042733 0.057 Uiso 1 1 calc R U . . .
C69 C 1.3374(8) 0.8145(6) 1.1415(5) 0.047(3) Uani 1 1 d . . . . .
H69A H 1.322920 0.844830 1.175079 0.070 Uiso 1 1 calc R U . . .
H69B H 1.374197 0.775334 1.152336 0.070 Uiso 1 1 calc R U . . .
H69C H 1.366856 0.849004 1.126940 0.070 Uiso 1 1 calc R U . . .
C70 C 1.1766(9) 0.7838(8) 1.1087(6) 0.060(4) Uani 1 1 d . . . . .
H70A H 1.179454 0.768834 1.143811 0.091 Uiso 1 1 calc R U . . .
H70B H 1.132271 0.750101 1.076724 0.091 Uiso 1 1 calc R U . . .
H70C H 1.163691 0.837812 1.113551 0.091 Uiso 1 1 calc R U . . .
C71 C 1.1651(6) 0.7205(6) 0.8740(4) 0.029(2) Uani 1 1 d . . . . .
H71A H 1.195994 0.742791 0.852381 0.035 Uiso 1 1 calc R U . . .
H71B H 1.180261 0.755380 0.913278 0.035 Uiso 1 1 calc R U . . .
C72 C 1.1959(6) 0.6422(6) 0.8774(5) 0.037(2) Uani 1 1 d . . . . .
H72A H 1.185873 0.608545 0.838161 0.045 Uiso 1 1 calc R U . . .
H72B H 1.162244 0.617723 0.896388 0.045 Uiso 1 1 calc R U . . .
C73 C 1.2906(7) 0.6468(8) 0.9104(6) 0.050(3) Uani 1 1 d . . . . .
H73A H 1.302165 0.684762 0.948232 0.060 Uiso 1 1 calc R U . . .
H73B H 1.303814 0.595543 0.916712 0.060 Uiso 1 1 calc R U . . .
C74 C 1.3436(9) 0.6689(9) 0.8806(7) 0.069(4) Uani 1 1 d . . . . .
H74A H 1.402883 0.671030 0.902957 0.103 Uiso 1 1 calc R U . . .
H74B H 1.333175 0.630873 0.843398 0.103 Uiso 1 1 calc R U . . .
H74C H 1.331526 0.720076 0.874913 0.103 Uiso 1 1 calc R U . . .
C75 C 1.0397(6) 0.6550(5) 0.7906(3) 0.0250(19) Uani 1 1 d . . . . .
H75A H 1.048089 0.604734 0.799986 0.030 Uiso 1 1 calc R U . . .
H75B H 0.978331 0.656070 0.773440 0.030 Uiso 1 1 calc R U . . .
C76 C 1.0843(7) 0.6595(5) 0.7470(4) 0.030(2) Uani 1 1 d . . . . .
H76A H 1.054080 0.692145 0.723135 0.037 Uiso 1 1 calc R U . . .
H76B H 1.142227 0.685252 0.767265 0.037 Uiso 1 1 calc R U . . .
C77 C 1.0900(6) 0.5819(5) 0.7087(4) 0.028(2) Uani 1 1 d . . . . .
H77A H 1.032347 0.558597 0.685085 0.034 Uiso 1 1 calc R U . . .
H77B H 1.114627 0.547168 0.732556 0.034 Uiso 1 1 calc R U . . .
C78 C 1.1439(6) 0.5868(5) 0.6691(4) 0.0229(17) Uani 1 1 d . . . . .
H78A H 1.145382 0.534804 0.645219 0.034 Uiso 1 1 calc R U . . .
H78B H 1.119157 0.620134 0.644720 0.034 Uiso 1 1 calc R U . . .
H78C H 1.201474 0.608701 0.692213 0.034 Uiso 1 1 calc R U . . .
C79 C 1.0222(5) 0.7044(5) 0.8858(4) 0.0229(17) Uani 1 1 d . . . . .
H79A H 1.043791 0.659192 0.899095 0.027 Uiso 1 1 calc R U . . .
H79B H 0.961739 0.690178 0.863864 0.027 Uiso 1 1 calc R U . . .
C80 C 1.0289(6) 0.7723(5) 0.9381(4) 0.0230(17) Uani 1 1 d . . . . .
H80A H 1.088915 0.786428 0.960926 0.028 Uiso 1 1 calc R U . . .
H80B H 1.006963 0.817842 0.925443 0.028 Uiso 1 1 calc R U . . .
C81 C 0.9785(6) 0.7506(6) 0.9750(4) 0.033(2) Uani 1 1 d . . . . .
H81A H 1.008225 0.713197 0.994469 0.040 Uiso 1 1 calc R U . . .
H81B H 0.922377 0.724781 0.950086 0.040 Uiso 1 1 calc R U . . .
C82 C 0.9661(7) 0.8208(6) 1.0200(4) 0.036(2) Uani 1 1 d . . . . .
H82A H 0.933519 0.803774 1.042416 0.054 Uiso 1 1 calc R U . . .
H82B H 1.021416 0.846006 1.045347 0.054 Uiso 1 1 calc R U . . .
H82C H 0.935543 0.857593 1.000952 0.054 Uiso 1 1 calc R U . . .
C83 C 1.0552(6) 0.7983(5) 0.8345(4) 0.028(2) Uani 1 1 d . . . . .
H83A H 1.086998 0.805714 0.808111 0.033 Uiso 1 1 calc R U . . .
H83B H 1.078088 0.839288 0.870813 0.033 Uiso 1 1 calc R U . . .
C84 C 0.9629(6) 0.8082(6) 0.8087(4) 0.034(2) Uani 1 1 d . . . . .
H84A H 0.928846 0.791595 0.830996 0.040 Uiso 1 1 calc R U . . .
H84B H 0.942501 0.774551 0.769009 0.040 Uiso 1 1 calc R U . . .
C85 C 0.9503(7) 0.8925(6) 0.8084(4) 0.037(2) Uani 1 1 d . . . . .
H85A H 0.992426 0.911786 0.792660 0.045 Uiso 1 1 calc R U . . .
H85B H 0.893438 0.894379 0.782738 0.045 Uiso 1 1 calc R U . . .
C86 C 0.9589(7) 0.9460(6) 0.8670(4) 0.036(2) Uani 1 1 d . . . . .
H86A H 0.950253 0.998791 0.863739 0.055 Uiso 1 1 calc R U . . .
H86B H 0.916538 0.928182 0.882539 0.055 Uiso 1 1 calc R U . . .
H86C H 1.015629 0.945607 0.892472 0.055 Uiso 1 1 calc R U . . .
C87 C 0.4777(5) 0.2796(5) 0.6219(4) 0.0242(18) Uani 1 1 d . . . . .
H87A H 0.473572 0.332016 0.615867 0.029 Uiso 1 1 calc R U . . .
H87B H 0.537098 0.276857 0.643401 0.029 Uiso 1 1 calc R U . . .
C88 C 0.5049(9) 0.1733(7) 0.4757(5) 0.050(3) Uani 1 1 d . . . . .
H88A H 0.547841 0.183298 0.457756 0.075 Uiso 1 1 calc R U . . .
H88B H 0.507387 0.121015 0.481007 0.075 Uiso 1 1 calc R U . . .
H88C H 0.448753 0.177595 0.451080 0.075 Uiso 1 1 calc R U . . .
C89 C 0.5215(7) 0.2321(6) 0.5331(5) 0.041(3) Uani 1 1 d . . . . .
H89A H 0.520345 0.284710 0.527326 0.049 Uiso 1 1 calc R U . . .
H89B H 0.578906 0.228201 0.557214 0.049 Uiso 1 1 calc R U . . .
C90 C 0.4573(6) 0.2218(5) 0.5654(4) 0.0268(19) Uani 1 1 d . . . . .
H90A H 0.399929 0.227390 0.542075 0.032 Uiso 1 1 calc R U . . .
H90B H 0.457354 0.168971 0.570712 0.032 Uiso 1 1 calc R U . . .
N1 N -0.0093(5) -0.2943(4) 0.5885(3) 0.0241(15) Uani 1 1 d . . . . .
H1A H 0.018735 -0.249837 0.610543 0.029 Uiso 1 1 calc R U . . .
H1B H -0.051523 -0.314326 0.596912 0.029 Uiso 1 1 calc R U . . .
N2 N 0.0795(4) -0.2970(4) 0.5313(3) 0.0166(13) Uani 1 1 d . . . . .
N3 N 0.1752(5) -0.2959(5) 0.4801(3) 0.0293(17) Uani 1 1 d . . . . .
H3B H 0.199794 -0.251970 0.505052 0.035 Uiso 1 1 calc R U . . .
H3C H 0.195118 -0.316350 0.451450 0.035 Uiso 1 1 calc R U . . .
N4 N 0.4901(5) 0.2857(5) 0.9043(3) 0.0327(19) Uani 1 1 d . . . . .
H4B H 0.465054 0.240442 0.881735 0.039 Uiso 1 1 calc R U . . .
H4C H 0.530347 0.309444 0.896194 0.039 Uiso 1 1 calc R U . . .
N5 N 0.4052(5) 0.2789(4) 0.9606(3) 0.0200(14) Uani 1 1 d . . . . .
N6 N 0.3115(5) 0.2656(5) 1.0116(3) 0.0283(17) Uani 1 1 d . . . . .
H6A H 0.289842 0.221264 0.986179 0.034 Uiso 1 1 calc R U . . .
H6B H 0.291257 0.282664 1.040606 0.034 Uiso 1 1 calc R U . . .
N7 N 0.5706(5) -0.1542(4) 0.8653(3) 0.0243(15) Uani 1 1 d . . . . .
N8 N 0.4217(5) 0.2696(4) 0.6585(3) 0.0214(15) Uani 1 1 d . . . . .
N9 N 0.1996(5) 0.2078(4) 0.3973(3) 0.0288(17) Uani 1 1 d . . . . .
N10 N 1.2594(7) 0.7758(6) 1.0967(4) 0.046(2) Uani 1 1 d . . . . .
N11 N 1.0698(4) 0.7203(4) 0.8460(3) 0.0211(14) Uani 1 1 d . . . . .
N12 N 0.9197(5) 0.1578(4) 0.6346(3) 0.0218(15) Uani 1 1 d . . . . .
N13 N 1.0797(5) 0.5602(4) 0.9771(3) 0.0256(16) Uani 1 1 d . . . . .
H13A H 1.024781 0.559388 0.971532 0.031 Uiso 1 1 calc R U . . .
H13B H 1.112790 0.603206 0.996565 0.031 Uiso 1 1 calc R U . . .
N14 N 1.0579(5) 0.4312(4) 0.9263(3) 0.0285(17) Uani 1 1 d . . . . .
N15 N 1.0275(6) 0.3028(5) 0.8758(5) 0.050(3) Uani 1 1 d . . . . .
H15C H 0.973593 0.308972 0.870770 0.061 Uiso 1 1 calc R U . . .
H15D H 1.043033 0.257342 0.861392 0.061 Uiso 1 1 calc R U . . .
N16 N 0.4203(5) 0.4294(4) 0.5170(3) 0.0273(16) Uani 1 1 d . . . . .
H16C H 0.475428 0.431168 0.523440 0.033 Uiso 1 1 calc R U . . .
H16D H 0.387839 0.387088 0.495011 0.033 Uiso 1 1 calc R U . . .
N17 N 0.4379(5) 0.5559(4) 0.5746(3) 0.0259(16) Uani 1 1 d . . . . .
N18 N 0.4618(6) 0.6815(5) 0.6319(5) 0.060(3) Uani 1 1 d . . . . .
H18C H 0.516569 0.677678 0.639924 0.072 Uiso 1 1 calc R U . . .
H18D H 0.443018 0.724968 0.646915 0.072 Uiso 1 1 calc R U . . .
O1 O 0.2835(4) -0.1813(3) 0.5946(2) 0.0224(12) Uani 1 1 d . . . . .
O2 O 0.1613(4) -0.0521(3) 0.5817(2) 0.0189(12) Uani 1 1 d . . . . .
O3 O 0.0655(4) -0.0995(3) 0.6551(2) 0.0199(12) Uani 1 1 d . . . . .
O4 O 0.1779(4) -0.2252(3) 0.6744(3) 0.0230(13) Uani 1 1 d . . . . .
O5 O 0.2736(4) -0.2265(4) 0.7805(3) 0.0271(14) Uani 1 1 d . . . . .
O6 O 0.3516(4) -0.1757(3) 0.7087(2) 0.0191(12) Uani 1 1 d . . . . .
O7 O 0.2473(4) -0.1130(3) 0.8794(2) 0.0223(12) Uani 1 1 d . . . . .
O8 O 0.1721(3) -0.1036(3) 0.7649(2) 0.0170(11) Uani 1 1 d . . . . .
O9 O 0.4515(4) -0.1390(4) 0.6446(3) 0.0276(14) Uani 1 1 d . . . . .
O10 O 0.3232(4) 0.0344(3) 0.9075(2) 0.0199(12) Uani 1 1 d . . . . .
O11 O 0.4182(4) -0.0310(3) 0.7369(3) 0.0207(12) Uani 1 1 d . . . . .
O12 O 0.2364(3) 0.0463(3) 0.7927(2) 0.0159(11) Uani 1 1 d . . . . .
O13 O 0.4183(3) 0.0815(3) 0.8331(2) 0.0176(11) Uani 1 1 d . . . . .
O14 O 0.1975(4) 0.1618(4) 0.8941(2) 0.0248(13) Uani 1 1 d . . . . .
O15 O 0.2119(4) 0.2099(3) 0.7106(3) 0.0229(13) Uani 1 1 d . . . . .
O16 O 0.3064(4) 0.2069(3) 0.8160(3) 0.0225(12) Uani 1 1 d . . . . .
O17 O 0.1336(4) 0.1573(3) 0.7810(2) 0.0204(12) Uani 1 1 d . . . . .
O18 O 0.2381(4) 0.0945(3) 0.6108(2) 0.0231(12) Uani 1 1 d . . . . .
O19 O 0.3125(3) 0.0856(3) 0.7255(2) 0.0167(11) Uani 1 1 d . . . . .
O20 O 0.0304(4) 0.1203(4) 0.8445(3) 0.0271(14) Uani 1 1 d . . . . .
O21 O 0.0666(3) 0.0118(3) 0.7525(2) 0.0180(11) Uani 1 1 d . . . . .
O22 O 0.2482(3) -0.0643(3) 0.6975(2) 0.0179(11) Uani 1 1 d . . . . .
O23 O 0.1547(3) 0.0492(3) 0.6840(2) 0.0159(11) Uani 1 1 d . . . . .
O24 O 0.1480(3) 0.0064(3) 0.8571(2) 0.0185(11) Uani 1 1 d . . . . .
O25 O 0.3296(3) -0.0661(3) 0.8062(2) 0.0173(11) Uani 1 1 d . . . . .
O26 O 0.3362(4) -0.0240(3) 0.6328(2) 0.0203(12) Uani 1 1 d . . . . .
O27 O 0.3075(5) 0.2834(4) 0.4695(3) 0.0413(18) Uani 1 1 d . . . . .
O28 O 0.8528(4) 0.3201(4) 0.8008(3) 0.0377(18) Uani 1 1 d . . . . .
O29 O 0.7325(4) 0.2465(4) 0.7031(3) 0.0373(17) Uani 1 1 d . . . . .
O30 O 0.7856(4) 0.4021(4) 0.9010(3) 0.0375(18) Uani 1 1 d . . . . .
O31 O 0.6809(4) 0.3324(4) 0.7943(3) 0.0270(14) Uani 1 1 d . . . . .
O32 O 0.8168(3) 0.3929(3) 0.7149(2) 0.0193(12) Uani 1 1 d . . . . .
O33 O 0.7656(3) 0.4657(3) 0.8000(2) 0.0177(11) Uani 1 1 d . . . . .
O34 O 0.6575(3) 0.3863(3) 0.6964(2) 0.0187(11) Uani 1 1 d . . . . .
O35 O 0.5992(4) 0.4533(4) 0.7877(3) 0.0243(13) Uani 1 1 d . . . . .
O36 O 0.5487(4) 0.5033(3) 0.6903(3) 0.0221(12) Uani 1 1 d . . . . .
O37 O 0.6159(4) 0.4226(3) 0.5924(2) 0.0220(12) Uani 1 1 d . . . . .
O38 O 0.7041(4) 0.5293(4) 0.8847(3) 0.0315(15) Uani 1 1 d . . . . .
O39 O 0.7173(4) 0.3059(4) 0.6036(3) 0.0303(15) Uani 1 1 d . . . . .
O40 O 0.6780(4) 0.5919(3) 0.7882(3) 0.0216(12) Uani 1 1 d . . . . .
O41 O 0.9456(4) 0.4834(3) 0.8133(2) 0.0215(12) Uani 1 1 d . . . . .
O42 O 0.8790(4) 0.5648(4) 0.9109(2) 0.0238(13) Uani 1 1 d . . . . .
O43 O 0.8804(5) 0.5896(4) 0.6172(3) 0.0373(17) Uani 1 1 d . . . . .
O44 O 0.8365(3) 0.6001(3) 0.8065(2) 0.0177(11) Uani 1 1 d . . . . .
O45 O 0.7756(4) 0.6772(4) 0.8987(3) 0.0296(15) Uani 1 1 d . . . . .
O46 O 0.7594(4) 0.7389(4) 0.7982(3) 0.0339(16) Uani 1 1 d . . . . .
O47 O 0.8143(4) 0.6518(3) 0.7084(3) 0.0275(15) Uani 1 1 d . . . . .
O48 O 0.6435(4) 0.6628(4) 0.6984(3) 0.0322(16) Uani 1 1 d . . . . .
O49 O 0.7128(4) 0.5792(4) 0.6020(3) 0.0310(15) Uani 1 1 d . . . . .
O50 O 1.1998(5) 0.6986(5) 1.0079(3) 0.053(2) Uani 1 1 d . . . . .
O51 O 0.6163(5) 0.3930(5) 0.8867(3) 0.049(2) Uani 1 1 d . . . . .
O52 O 0.8961(3) 0.5303(3) 0.7159(2) 0.0193(12) Uani 1 1 d . . . . .
O53 O 0.7289(3) 0.5190(3) 0.7034(2) 0.0162(11) Uani 1 1 d . . . . .
O54 O 0.7920(4) 0.4518(4) 0.6181(3) 0.0281(14) Uani 1 1 d . . . . .
Mo1 Mo 0.35649(5) -0.12003(4) 0.65363(3) 0.01873(14) Uani 1 1 d . . . . .
Mo2 Mo 0.25327(4) -0.17114(4) 0.73374(3) 0.01729(14) Uani 1 1 d . . . . .
Mo3 Mo 0.23354(4) 0.01700(4) 0.63627(3) 0.01558(13) Uani 1 1 d . . . . .
Mo4 Mo 0.13220(4) -0.03631(4) 0.71478(3) 0.01469(13) Uani 1 1 d . . . . .
Mo5 Mo 0.35239(4) 0.01810(4) 0.77485(3) 0.01454(13) Uani 1 1 d . . . . .
Mo6 Mo 0.23154(4) 0.15312(4) 0.75634(3) 0.01640(13) Uani 1 1 d . . . . .
Mo7 Mo 0.25127(4) -0.03389(4) 0.85355(3) 0.01687(14) Uani 1 1 d . . . . .
Mo8 Mo 0.12587(5) 0.10143(4) 0.83571(3) 0.01924(14) Uani 1 1 d . . . . .
Mo9 Mo 0.78776(4) 0.58502(4) 0.86733(3) 0.02041(15) Uani 1 1 d . . . . .
Mo10 Mo 0.69072(5) 0.41918(5) 0.85785(3) 0.03004(19) Uani 1 1 d . . . . .
Mo11 Mo 0.85799(4) 0.49735(4) 0.76488(3) 0.01420(13) Uani 1 1 d . . . . .
Mo12 Mo 0.73303(5) 0.65172(4) 0.74885(3) 0.02222(15) Uani 1 1 d . . . . .
Mo13 Mo 0.63644(4) 0.48826(4) 0.73837(3) 0.01601(13) Uani 1 1 d . . . . .
Mo14 Mo 0.76102(5) 0.33326(4) 0.75329(3) 0.02318(16) Uani 1 1 d . . . . .
Mo15 Mo 0.80676(5) 0.56267(5) 0.64518(3) 0.02445(17) Uani 1 1 d . . . . .
Mo16 Mo 0.70644(4) 0.39972(4) 0.63585(3) 0.01837(14) Uani 1 1 d . . . . .
Ag1 Ag 0.12895(4) -0.17776(4) 0.58080(3) 0.02268(13) Uani 1 1 d . . . . .
Ag2 Ag 0.35644(4) 0.16002(4) 0.90879(3) 0.02340(14) Uani 1 1 d . . . . .
Ag3 Ag 0.57296(5) 0.55621(4) 0.58382(3) 0.03133(16) Uani 1 1 d . . . . .
Ag4 Ag 0.92400(5) 0.43434(4) 0.92080(3) 0.03215(17) Uani 1 1 d . . . . .

loop_
_atom_site_aniso_label
_atom_site_aniso_U_11
_atom_site_aniso_U_22
_atom_site_aniso_U_33
_atom_site_aniso_U_23
_atom_site_aniso_U_13
_atom_site_aniso_U_12
C1 0.021(4) 0.024(4) 0.023(4) 0.013(3) 0.007(3) 0.003(3)
C2 0.029(5) 0.025(5) 0.037(5) 0.015(4) -0.002(4) -0.009(4)
C3 0.038(5) 0.018(4) 0.029(5) 0.007(4) -0.007(4) 0.000(4)
C4 0.041(6) 0.029(5) 0.015(4) 0.003(3) 0.003(4) 0.014(4)
C5 0.029(4) 0.018(4) 0.017(4) 0.007(3) 0.005(3) 0.009(3)
C6 0.030(5) 0.029(5) 0.057(7) 0.025(5) -0.002(5) 0.001(4)
C7 0.040(6) 0.024(5) 0.036(5) 0.001(4) 0.009(5) -0.012(4)
C8 0.051(7) 0.042(6) 0.043(6) 0.015(5) 0.022(5) -0.004(5)
C9 0.039(5) 0.023(4) 0.023(4) 0.015(4) 0.007(4) -0.003(4)
C10 0.052(7) 0.028(5) 0.037(6) 0.010(4) 0.008(5) -0.005(5)
C11 0.070(9) 0.029(5) 0.030(6) 0.001(4) -0.005(5) 0.000(5)
C12 0.060(8) 0.038(6) 0.025(5) 0.008(4) 0.008(5) 0.013(5)
C13 0.039(5) 0.029(5) 0.016(4) 0.008(3) 0.010(4) 0.009(4)
C14 0.015(4) 0.028(4) 0.023(4) 0.008(3) 0.000(3) -0.003(3)
C15 0.034(5) 0.032(5) 0.037(5) 0.007(4) 0.009(4) -0.005(4)
C16 0.028(5) 0.039(6) 0.032(5) 0.006(4) 0.006(4) -0.001(4)
C17 0.043(7) 0.038(6) 0.051(7) 0.000(5) 0.014(5) -0.008(5)
C18 0.022(4) 0.030(5) 0.030(5) 0.007(4) 0.002(4) 0.003(4)
C19 0.029(5) 0.031(5) 0.028(5) 0.008(4) 0.006(4) 0.006(4)
C20 0.017(4) 0.048(6) 0.035(5) 0.019(5) 0.006(4) 0.008(4)
C21 0.031(5) 0.046(6) 0.048(6) 0.024(5) 0.019(5) 0.018(5)
C22 0.012(4) 0.022(4) 0.031(4) 0.012(3) 0.004(3) 0.002(3)
C23 0.014(4) 0.025(5) 0.044(6) 0.004(4) 0.004(4) 0.004(3)
C24 0.025(5) 0.025(5) 0.058(7) 0.009(5) 0.001(5) -0.004(4)
C25 0.022(5) 0.027(5) 0.086(9) -0.006(6) 0.007(5) 0.003(4)
C26 0.025(4) 0.024(4) 0.031(5) 0.010(4) 0.008(4) 0.010(4)
C27 0.040(5) 0.029(5) 0.028(5) 0.014(4) 0.021(4) 0.019(4)
C28 0.030(5) 0.032(5) 0.045(6) 0.019(5) 0.018(4) 0.011(4)
C29 0.046(7) 0.059(7) 0.040(6) 0.016(5) 0.026(5) 0.020(6)
C30 0.030(5) 0.026(4) 0.029(5) 0.018(4) 0.008(4) 0.007(4)
C31 0.041(6) 0.037(5) 0.032(5) 0.019(4) 0.012(4) 0.017(5)
C32 0.028(5) 0.048(6) 0.057(7) 0.032(6) 0.021(5) 0.011(5)
C33 0.051(8) 0.070(9) 0.078(10) 0.042(8) 0.036(7) 0.016(7)
C34 0.026(4) 0.027(4) 0.026(4) 0.011(4) 0.007(4) 0.004(4)
C35 0.019(4) 0.036(5) 0.041(5) 0.021(4) 0.007(4) 0.001(4)
C36 0.035(5) 0.024(4) 0.032(5) 0.008(4) 0.015(4) 0.007(4)
C37 0.028(5) 0.033(5) 0.050(6) 0.022(5) 0.017(5) 0.009(4)
C38 0.025(4) 0.023(4) 0.031(5) 0.013(4) 0.006(4) 0.011(4)
C39 0.020(4) 0.020(4) 0.036(5) 0.008(4) 0.011(4) 0.004(3)
C40 0.023(5) 0.018(4) 0.055(6) 0.012(4) 0.010(4) 0.003(4)
C41 0.028(5) 0.033(5) 0.047(6) 0.006(5) 0.007(5) 0.004(4)
C42 0.023(4) 0.024(4) 0.029(5) 0.015(4) 0.004(4) -0.001(3)
C43 0.037(6) 0.025(5) 0.038(5) 0.008(4) 0.006(4) -0.005(4)
C44 0.033(5) 0.048(6) 0.026(5) 0.003(4) 0.011(4) -0.006(5)
C45 0.038(6) 0.048(7) 0.047(7) 0.001(5) 0.017(5) -0.015(5)
C46 0.025(4) 0.020(4) 0.029(5) 0.005(3) 0.002(4) -0.006(3)
C47 0.040(6) 0.028(5) 0.051(7) 0.003(5) -0.019(5) -0.009(5)
C48 0.030(5) 0.029(5) 0.040(6) 0.020(4) -0.007(4) -0.003(4)
C49 0.066(9) 0.073(9) 0.056(8) 0.034(7) 0.024(7) 0.037(8)
C50 0.037(6) 0.025(5) 0.037(5) 0.010(4) -0.008(4) 0.001(4)
C51 0.041(6) 0.030(5) 0.040(6) 0.004(5) -0.009(5) 0.010(5)
C52 0.029(5) 0.039(6) 0.035(5) 0.011(4) -0.007(4) 0.010(4)
C53 0.030(5) 0.032(5) 0.017(4) 0.006(4) -0.006(4) 0.000(4)
C54 0.030(5) 0.019(4) 0.020(4) 0.011(3) 0.000(3) 0.003(3)
C55 0.041(6) 0.016(4) 0.027(5) 0.003(3) 0.003(4) -0.002(4)
C56 0.074(8) 0.029(5) 0.022(5) -0.003(4) 0.024(5) -0.012(5)
C57 0.044(7) 0.040(6) 0.081(9) -0.003(6) 0.045(7) -0.009(5)
C58 0.023(5) 0.051(7) 0.041(6) -0.006(5) 0.009(4) -0.014(5)
C59 0.018(4) 0.019(4) 0.024(4) 0.007(3) 0.000(3) -0.009(3)
C60 0.027(5) 0.031(5) 0.033(5) 0.019(4) 0.009(4) -0.004(4)
C61 0.023(4) 0.029(5) 0.034(5) 0.020(4) 0.009(4) 0.006(4)
C62 0.045(6) 0.045(6) 0.055(7) 0.032(5) 0.029(6) 0.014(5)
C63 0.033(5) 0.017(4) 0.024(4) 0.012(3) 0.002(4) -0.008(4)
C64 0.034(5) 0.023(4) 0.022(4) 0.010(3) -0.002(4) 0.000(4)
C65 0.027(5) 0.034(5) 0.032(5) 0.013(4) -0.005(4) 0.003(4)
C66 0.034(6) 0.026(5) 0.056(7) 0.001(5) -0.012(5) 0.011(4)
C67 0.036(6) 0.016(4) 0.049(6) 0.004(4) -0.019(5) 0.008(4)
C68 0.051(7) 0.052(7) 0.038(6) 0.030(6) -0.005(5) -0.011(6)
C69 0.067(8) 0.030(5) 0.036(6) 0.011(5) 0.004(6) -0.011(5)
C70 0.062(9) 0.049(8) 0.059(8) 0.015(6) -0.001(7) 0.010(7)
C71 0.022(4) 0.039(5) 0.019(4) -0.005(4) 0.008(3) -0.003(4)
C72 0.018(4) 0.049(6) 0.034(5) 0.003(5) -0.002(4) 0.006(4)
C73 0.032(6) 0.063(8) 0.055(8) 0.021(6) 0.009(5) 0.007(6)
C74 0.063(9) 0.081(11) 0.079(10) 0.051(9) 0.022(8) 0.009(8)
C75 0.035(5) 0.020(4) 0.016(4) -0.005(3) 0.010(4) -0.012(4)
C76 0.043(6) 0.022(4) 0.024(4) -0.002(3) 0.014(4) -0.011(4)
C77 0.027(5) 0.026(5) 0.027(5) 0.002(4) 0.007(4) -0.008(4)
C78 0.026(4) 0.019(4) 0.023(4) 0.003(3) 0.007(3) -0.002(3)
C79 0.017(4) 0.030(4) 0.019(4) 0.002(3) 0.005(3) -0.006(3)
C80 0.026(4) 0.017(4) 0.022(4) 0.002(3) 0.004(3) 0.001(3)
C81 0.031(5) 0.033(5) 0.033(5) 0.001(4) 0.015(4) 0.000(4)
C82 0.050(6) 0.033(5) 0.028(5) 0.010(4) 0.015(5) 0.009(5)
C83 0.038(5) 0.018(4) 0.020(4) 0.002(3) 0.003(4) -0.011(4)
C84 0.036(5) 0.029(5) 0.027(5) 0.000(4) 0.004(4) -0.009(4)
C85 0.044(6) 0.041(6) 0.027(5) 0.014(4) 0.007(4) 0.000(5)
C86 0.036(6) 0.040(6) 0.038(6) 0.015(5) 0.014(5) 0.001(5)
C87 0.017(4) 0.024(4) 0.030(5) 0.005(4) 0.007(3) -0.004(3)
C88 0.076(9) 0.041(6) 0.038(6) 0.003(5) 0.031(6) 0.004(6)
C89 0.032(6) 0.036(6) 0.054(7) -0.003(5) 0.025(5) -0.006(4)
C90 0.037(5) 0.021(4) 0.025(4) 0.013(3) 0.006(4) 0.000(4)
N1 0.026(4) 0.026(4) 0.027(4) 0.010(3) 0.015(3) 0.003(3)
N2 0.021(3) 0.016(3) 0.015(3) 0.007(2) 0.006(3) 0.002(3)
N3 0.027(4) 0.043(5) 0.027(4) 0.009(3) 0.021(3) 0.006(4)
N4 0.042(5) 0.028(4) 0.035(4) 0.009(3) 0.023(4) -0.011(4)
N5 0.028(4) 0.020(3) 0.018(3) 0.006(3) 0.014(3) 0.005(3)
N6 0.044(5) 0.029(4) 0.024(4) 0.014(3) 0.022(4) 0.008(4)
N7 0.018(3) 0.027(4) 0.028(4) 0.010(3) 0.004(3) -0.001(3)
N8 0.026(4) 0.014(3) 0.020(3) 0.004(3) 0.002(3) -0.008(3)
N9 0.045(5) 0.017(4) 0.025(4) 0.004(3) 0.013(4) -0.001(3)
N10 0.057(6) 0.047(6) 0.030(5) 0.021(4) -0.002(4) 0.006(5)
N11 0.019(3) 0.020(3) 0.019(3) -0.004(3) 0.006(3) -0.005(3)
N12 0.021(4) 0.020(3) 0.027(4) 0.011(3) 0.008(3) 0.006(3)
N13 0.027(4) 0.017(3) 0.027(4) 0.007(3) -0.001(3) -0.007(3)
N14 0.026(4) 0.019(4) 0.034(4) 0.012(3) -0.007(3) -0.003(3)
N15 0.034(5) 0.022(4) 0.074(7) 0.008(4) -0.013(5) 0.003(4)
N16 0.024(4) 0.028(4) 0.025(4) 0.004(3) 0.003(3) -0.001(3)
N17 0.023(4) 0.022(4) 0.028(4) 0.013(3) -0.005(3) -0.005(3)
N18 0.034(5) 0.022(4) 0.089(8) -0.001(5) -0.024(5) 0.003(4)
O1 0.026(3) 0.020(3) 0.022(3) 0.005(2) 0.008(2) 0.005(2)
O2 0.026(3) 0.019(3) 0.018(3) 0.011(2) 0.009(2) 0.001(2)
O3 0.020(3) 0.022(3) 0.023(3) 0.011(2) 0.009(2) 0.002(2)
O4 0.027(3) 0.019(3) 0.026(3) 0.012(2) 0.007(3) 0.002(2)
O5 0.031(3) 0.026(3) 0.028(3) 0.017(3) 0.004(3) 0.002(3)
O6 0.022(3) 0.013(3) 0.027(3) 0.006(2) 0.013(2) 0.008(2)
O7 0.027(3) 0.025(3) 0.021(3) 0.014(2) 0.009(2) 0.002(3)
O8 0.018(3) 0.025(3) 0.013(2) 0.012(2) 0.007(2) 0.002(2)
O9 0.033(4) 0.027(3) 0.030(3) 0.011(3) 0.018(3) 0.013(3)
O10 0.022(3) 0.019(3) 0.021(3) 0.007(2) 0.008(2) 0.001(2)
O11 0.022(3) 0.022(3) 0.028(3) 0.014(2) 0.015(2) 0.008(2)
O12 0.019(3) 0.016(3) 0.019(3) 0.011(2) 0.008(2) 0.006(2)
O13 0.019(3) 0.020(3) 0.019(3) 0.012(2) 0.008(2) 0.006(2)
O14 0.032(3) 0.028(3) 0.019(3) 0.007(2) 0.013(3) 0.006(3)
O15 0.031(3) 0.015(3) 0.028(3) 0.010(2) 0.012(3) 0.010(2)
O16 0.029(3) 0.015(3) 0.026(3) 0.006(2) 0.011(3) -0.001(2)
O17 0.027(3) 0.016(3) 0.020(3) 0.007(2) 0.008(2) 0.006(2)
O18 0.029(3) 0.021(3) 0.020(3) 0.005(2) 0.009(3) 0.002(3)
O19 0.021(3) 0.016(3) 0.020(3) 0.011(2) 0.011(2) 0.006(2)
O20 0.028(3) 0.036(4) 0.020(3) 0.007(3) 0.011(3) 0.006(3)
O21 0.018(3) 0.021(3) 0.017(3) 0.008(2) 0.007(2) 0.002(2)
O22 0.019(3) 0.016(3) 0.023(3) 0.008(2) 0.010(2) 0.003(2)
O23 0.018(3) 0.014(3) 0.019(3) 0.008(2) 0.006(2) 0.004(2)
O24 0.016(3) 0.025(3) 0.018(3) 0.010(2) 0.008(2) 0.002(2)
O25 0.018(3) 0.020(3) 0.022(3) 0.012(2) 0.013(2) 0.002(2)
O26 0.026(3) 0.023(3) 0.015(3) 0.008(2) 0.009(2) 0.002(2)
O27 0.040(4) 0.029(4) 0.044(4) 0.012(3) -0.006(3) -0.004(3)
O28 0.025(3) 0.028(4) 0.055(5) 0.023(3) -0.007(3) -0.004(3)
O29 0.023(3) 0.022(3) 0.056(5) 0.009(3) -0.005(3) -0.005(3)
O30 0.031(4) 0.051(4) 0.027(3) 0.023(3) -0.006(3) -0.021(3)
O31 0.021(3) 0.028(3) 0.030(3) 0.015(3) -0.002(3) -0.005(3)
O32 0.014(3) 0.017(3) 0.026(3) 0.005(2) 0.005(2) 0.001(2)
O33 0.011(3) 0.022(3) 0.020(3) 0.006(2) 0.005(2) -0.004(2)
O34 0.015(3) 0.018(3) 0.024(3) 0.005(2) 0.009(2) -0.003(2)
O35 0.018(3) 0.035(3) 0.021(3) 0.008(3) 0.007(2) -0.005(3)
O36 0.016(3) 0.016(3) 0.029(3) 0.001(2) 0.003(2) 0.001(2)
O37 0.021(3) 0.028(3) 0.017(3) 0.006(2) 0.006(2) -0.004(2)
O38 0.023(3) 0.046(4) 0.023(3) 0.002(3) 0.011(3) -0.013(3)
O39 0.029(3) 0.029(3) 0.029(3) -0.003(3) 0.013(3) 0.003(3)
O40 0.018(3) 0.020(3) 0.026(3) 0.001(2) 0.009(2) 0.002(2)
O41 0.016(3) 0.023(3) 0.024(3) 0.006(2) 0.003(2) -0.001(2)
O42 0.020(3) 0.032(3) 0.017(3) 0.005(2) 0.004(2) -0.010(3)
O43 0.040(4) 0.044(4) 0.028(4) 0.018(3) 0.005(3) -0.013(3)
O44 0.014(3) 0.026(3) 0.019(3) 0.012(2) 0.007(2) 0.002(2)
O45 0.016(3) 0.038(4) 0.025(3) -0.006(3) 0.003(2) -0.002(3)
O46 0.023(3) 0.018(3) 0.050(4) 0.004(3) -0.003(3) 0.002(3)
O47 0.026(3) 0.020(3) 0.033(3) 0.021(3) -0.006(3) -0.010(3)
O48 0.026(3) 0.018(3) 0.044(4) 0.009(3) -0.004(3) 0.007(3)
O49 0.031(4) 0.039(4) 0.021(3) 0.014(3) 0.000(3) -0.016(3)
O50 0.047(5) 0.045(5) 0.049(5) 0.025(4) -0.022(4) -0.026(4)
O51 0.035(4) 0.078(6) 0.031(4) 0.017(4) 0.003(3) -0.032(4)
O52 0.011(3) 0.025(3) 0.021(3) 0.004(2) 0.006(2) -0.004(2)
O53 0.015(3) 0.013(2) 0.021(3) 0.004(2) 0.005(2) -0.003(2)
O54 0.032(4) 0.031(3) 0.019(3) 0.003(3) 0.009(3) -0.008(3)
Mo1 0.0222(3) 0.0167(3) 0.0224(3) 0.0080(3) 0.0118(3) 0.0065(3)
Mo2 0.0199(3) 0.0153(3) 0.0206(3) 0.0106(3) 0.0070(3) 0.0033(3)
Mo3 0.0204(3) 0.0130(3) 0.0175(3) 0.0079(2) 0.0086(3) 0.0024(2)
Mo4 0.0157(3) 0.0153(3) 0.0175(3) 0.0089(2) 0.0077(3) 0.0035(2)
Mo5 0.0152(3) 0.0151(3) 0.0178(3) 0.0092(2) 0.0078(3) 0.0027(2)
Mo6 0.0199(3) 0.0137(3) 0.0190(3) 0.0074(3) 0.0083(3) 0.0048(3)
Mo7 0.0179(3) 0.0195(3) 0.0175(3) 0.0105(3) 0.0073(3) 0.0016(3)
Mo8 0.0198(3) 0.0220(3) 0.0189(3) 0.0064(3) 0.0094(3) 0.0044(3)
Mo9 0.0155(3) 0.0260(4) 0.0162(3) -0.0006(3) 0.0051(3) -0.0037(3)
Mo10 0.0236(4) 0.0452(5) 0.0200(4) 0.0136(3) 0.0014(3) -0.0165(4)
Mo11 0.0120(3) 0.0145(3) 0.0157(3) 0.0034(2) 0.0041(2) -0.0008(2)
Mo12 0.0158(3) 0.0143(3) 0.0306(4) 0.0054(3) -0.0018(3) 0.0001(3)
Mo13 0.0110(3) 0.0177(3) 0.0172(3) 0.0019(2) 0.0036(2) -0.0009(2)
Mo14 0.0171(3) 0.0175(3) 0.0317(4) 0.0107(3) -0.0012(3) -0.0027(3)
Mo15 0.0228(4) 0.0316(4) 0.0184(3) 0.0113(3) 0.0024(3) -0.0112(3)
Mo16 0.0168(3) 0.0197(3) 0.0168(3) 0.0007(3) 0.0062(3) -0.0027(3)
Ag1 0.0283(3) 0.0166(3) 0.0239(3) 0.0058(2) 0.0089(3) -0.0002(2)
Ag2 0.0254(3) 0.0215(3) 0.0250(3) 0.0067(2) 0.0099(3) 0.0005(3)
Ag3 0.0275(4) 0.0273(4) 0.0353(4) 0.0104(3) 0.0024(3) -0.0090(3)
Ag4 0.0289(4) 0.0254(3) 0.0387(4) 0.0097(3) 0.0046(3) -0.0075(3)

loop_
_atom_type_symbol
_atom_type_description
_atom_type_scat_dispersion_real
_atom_type_scat_dispersion_imag
_atom_type_scat_source
C C 0.0033 0.0016 'International Tables Vol C Tables 4.2.6.8 and 6.1.1.4'
H H 0.0000 0.0000 'International Tables Vol C Tables 4.2.6.8 and 6.1.1.4'
N N 0.0061 0.0033 'International Tables Vol C Tables 4.2.6.8 and 6.1.1.4'
O O 0.0106 0.0060 'International Tables Vol C Tables 4.2.6.8 and 6.1.1.4'
Mo Mo -1.6832 0.6857 'International Tables Vol C Tables 4.2.6.8 and 6.1.1.4'
Ag Ag -0.8971 1.1015 'International Tables Vol C Tables 4.2.6.8 and 6.1.1.4'

loop_
_geom_angle_atom_site_label_1
_geom_angle_atom_site_label_2
_geom_angle_atom_site_label_3
_geom_angle
_geom_angle_site_symmetry_1
_geom_angle_site_symmetry_3
_geom_angle_publ_flag
N1 C1 N2 116.3(7) . . ?
N1 C1 C2 122.1(8) . . ?
N2 C1 C2 121.5(8) . . ?
C1 C2 C3 118.5(9) . . ?
C1 C2 H2A 120.7 . . ?
C3 C2 H2A 120.7 . . ?
C4 C3 C2 120.0(8) . . ?
C4 C3 H3A 120.0 . . ?
C2 C3 H3A 120.0 . . ?
C3 C4 C5 119.7(9) . . ?
C3 C4 H4A 120.2 . . ?
C5 C4 H4A 120.2 . . ?
N2 C5 N3 116.2(7) . . ?
N2 C5 C4 120.8(8) . . ?
N3 C5 C4 123.0(8) . . ?
O27 C6 N9 127.4(10) . . ?
O27 C6 H6 116.3 . . ?
N9 C6 H6 116.3 . . ?
N9 C7 H7A 109.5 . . ?
N9 C7 H7B 109.5 . . ?
H7A C7 H7B 109.5 . . ?
N9 C7 H7C 109.5 . . ?
H7A C7 H7C 109.5 . . ?
H7B C7 H7C 109.5 . . ?
N9 C8 H8A 109.5 . . ?
N9 C8 H8B 109.5 . . ?
H8A C8 H8B 109.5 . . ?
N9 C8 H8C 109.5 . . ?
H8A C8 H8C 109.5 . . ?
H8B C8 H8C 109.5 . . ?
N5 C9 N4 116.4(8) . . ?
N5 C9 C10 121.6(9) . . ?
N4 C9 C10 121.9(9) . . ?
C9 C10 C11 116.8(10) . . ?
C9 C10 H10A 121.6 . . ?
C11 C10 H10A 121.6 . . ?
C12 C11 C10 121.8(10) . . ?
C12 C11 H11A 119.1 . . ?
C10 C11 H11A 119.1 . . ?
C11 C12 C13 119.7(10) . . ?
C11 C12 H12A 120.1 . . ?
C13 C12 H12A 120.1 . . ?
N6 C13 N5 117.8(8) . . ?
N6 C13 C12 123.3(9) . . ?
N5 C13 C12 118.9(9) . . ?
N7 C14 C15 116.0(8) . . ?
N7 C14 H14A 108.3 . . ?
C15 C14 H14A 108.3 . . ?
N7 C14 H14B 108.3 . . ?
C15 C14 H14B 108.3 . . ?
H14A C14 H14B 107.4 . . ?
C16 C15 C14 109.7(8) . . ?
C16 C15 H15A 109.7 . . ?
C14 C15 H15A 109.7 . . ?
C16 C15 H15B 109.7 . . ?
C14 C15 H15B 109.7 . . ?
H15A C15 H15B 108.2 . . ?
C15 C16 C17 111.9(9) . . ?
C15 C16 H16A 109.2 . . ?
C17 C16 H16A 109.2 . . ?
C15 C16 H16B 109.2 . . ?
C17 C16 H16B 109.2 . . ?
H16A C16 H16B 107.9 . . ?
C16 C17 H17A 109.5 . . ?
C16 C17 H17B 109.5 . . ?
H17A C17 H17B 109.5 . . ?
C16 C17 H17C 109.5 . . ?
H17A C17 H17C 109.5 . . ?
H17B C17 H17C 109.5 . . ?
C19 C18 N7 116.4(8) . . ?
C19 C18 H18A 108.2 . . ?
N7 C18 H18A 108.2 . . ?
C19 C18 H18B 108.2 . . ?
N7 C18 H18B 108.2 . . ?
H18A C18 H18B 107.3 . . ?
C18 C19 C20 109.5(8) . . ?
C18 C19 H19A 109.8 . . ?
C20 C19 H19A 109.8 . . ?
C18 C19 H19B 109.8 . . ?
C20 C19 H19B 109.8 . . ?
H19A C19 H19B 108.2 . . ?
C21 C20 C19 112.8(8) . . ?
C21 C20 H20A 109.0 . . ?
C19 C20 H20A 109.0 . . ?
C21 C20 H20B 109.0 . . ?
C19 C20 H20B 109.0 . . ?
H20A C20 H20B 107.8 . . ?
C20 C21 H21A 109.5 . . ?
C20 C21 H21B 109.5 . . ?
H21A C21 H21B 109.5 . . ?
C20 C21 H21C 109.5 . . ?
H21A C21 H21C 109.5 . . ?
H21B C21 H21C 109.5 . . ?
N7 C22 C23 116.3(7) . . ?
N7 C22 H22A 108.2 . . ?
C23 C22 H22A 108.2 . . ?
N7 C22 H22B 108.2 . . ?
C23 C22 H22B 108.2 . . ?
H22A C22 H22B 107.4 . . ?
C24 C23 C22 109.4(7) . . ?
C24 C23 H23A 109.8 . . ?
C22 C23 H23A 109.8 . . ?
C24 C23 H23B 109.8 . . ?
C22 C23 H23B 109.8 . . ?
H23A C23 H23B 108.2 . . ?
C25 C24 C23 112.1(8) . . ?
C25 C24 H24A 109.2 . . ?
C23 C24 H24A 109.2 . . ?
C25 C24 H24B 109.2 . . ?
C23 C24 H24B 109.2 . . ?
H24A C24 H24B 107.9 . . ?
C24 C25 H25A 109.5 . . ?
C24 C25 H25B 109.5 . . ?
H25A C25 H25B 109.5 . . ?
C24 C25 H25C 109.5 . . ?
H25A C25 H25C 109.5 . . ?
H25B C25 H25C 109.5 . . ?
C27 C26 N7 115.8(7) . . ?
C27 C26 H26A 108.3 . . ?
N7 C26 H26A 108.3 . . ?
C27 C26 H26B 108.3 . . ?
N7 C26 H26B 108.3 . . ?
H26A C26 H26B 107.4 . . ?
C26 C27 C28 111.4(7) . . ?
C26 C27 H27A 109.4 . . ?
C28 C27 H27A 109.4 . . ?
C26 C27 H27B 109.4 . . ?
C28 C27 H27B 109.4 . . ?
H27A C27 H27B 108.0 . . ?
C29 C28 C27 110.8(8) . . ?
C29 C28 H28A 109.5 . . ?
C27 C28 H28A 109.5 . . ?
C29 C28 H28B 109.5 . . ?
C27 C28 H28B 109.5 . . ?
H28A C28 H28B 108.1 . . ?
C28 C29 H29A 109.5 . . ?
C28 C29 H29B 109.5 . . ?
H29A C29 H29B 109.5 . . ?
C28 C29 H29C 109.5 . . ?
H29A C29 H29C 109.5 . . ?
H29B C29 H29C 109.5 . . ?
N12 C30 C31 114.7(7) . . ?
N12 C30 H30A 108.6 . . ?
C31 C30 H30A 108.6 . . ?
N12 C30 H30B 108.6 . . ?
C31 C30 H30B 108.6 . . ?
H30A C30 H30B 107.6 . . ?
C30 C31 C32 110.8(8) . . ?
C30 C31 H31A 109.5 . . ?
C32 C31 H31A 109.5 . . ?
C30 C31 H31B 109.5 . . ?
C32 C31 H31B 109.5 . . ?
H31A C31 H31B 108.1 . . ?
C33 C32 C31 112.8(10) . . ?
C33 C32 H32A 109.0 . . ?
C31 C32 H32A 109.0 . . ?
C33 C32 H32B 109.0 . . ?
C31 C32 H32B 109.0 . . ?
H32A C32 H32B 107.8 . . ?
C32 C33 H33A 109.5 . . ?
C32 C33 H33B 109.5 . . ?
H33A C33 H33B 109.5 . . ?
C32 C33 H33C 109.5 . . ?
H33A C33 H33C 109.5 . . ?
H33B C33 H33C 109.5 . . ?
N12 C34 C35 114.3(7) . . ?
N12 C34 H34A 108.7 . . ?
C35 C34 H34A 108.7 . . ?
N12 C34 H34B 108.7 . . ?
C35 C34 H34B 108.7 . . ?
H34A C34 H34B 107.6 . . ?
C36 C35 C34 111.1(8) . . ?
C36 C35 H35A 109.4 . . ?
C34 C35 H35A 109.4 . . ?
C36 C35 H35B 109.4 . . ?
C34 C35 H35B 109.4 . . ?
H35A C35 H35B 108.0 . . ?
C37 C36 C35 112.8(8) . . ?
C37 C36 H36A 109.0 . . ?
C35 C36 H36A 109.0 . . ?
C37 C36 H36B 109.0 . . ?
C35 C36 H36B 109.0 . . ?
H36A C36 H36B 107.8 . . ?
C36 C37 H37A 109.5 . . ?
C36 C37 H37B 109.5 . . ?
H37A C37 H37B 109.5 . . ?
C36 C37 H37C 109.5 . . ?
H37A C37 H37C 109.5 . . ?
H37B C37 H37C 109.5 . . ?
C39 C38 N12 116.2(7) . . ?
C39 C38 H38A 108.2 . . ?
N12 C38 H38A 108.2 . . ?
C39 C38 H38B 108.2 . . ?
N12 C38 H38B 108.2 . . ?
H38A C38 H38B 107.4 . . ?
C40 C39 C38 110.5(7) . . ?
C40 C39 H39A 109.6 . . ?
C38 C39 H39A 109.6 . . ?
C40 C39 H39B 109.6 . . ?
C38 C39 H39B 109.6 . . ?
H39A C39 H39B 108.1 . . ?
C39 C40 C41 113.9(8) . . ?
C39 C40 H40A 108.8 . . ?
C41 C40 H40A 108.8 . . ?
C39 C40 H40B 108.8 . . ?
C41 C40 H40B 108.8 . . ?
H40A C40 H40B 107.7 . . ?
C40 C41 H41A 109.5 . . ?
C40 C41 H41B 109.5 . . ?
H41A C41 H41B 109.5 . . ?
C40 C41 H41C 109.5 . . ?
H41A C41 H41C 109.5 . . ?
H41B C41 H41C 109.5 . . ?
C43 C42 N12 116.6(8) . . ?
C43 C42 H42A 108.1 . . ?
N12 C42 H42A 108.1 . . ?
C43 C42 H42B 108.1 . . ?
N12 C42 H42B 108.1 . . ?
H42A C42 H42B 107.3 . . ?
C42 C43 C44 109.0(8) . . ?
C42 C43 H43A 109.9 . . ?
C44 C43 H43A 109.9 . . ?
C42 C43 H43B 109.9 . . ?
C44 C43 H43B 109.9 . . ?
H43A C43 H43B 108.3 . . ?
C43 C44 C45 111.6(9) . . ?
C43 C44 H44A 109.3 . . ?
C45 C44 H44A 109.3 . . ?
C43 C44 H44B 109.3 . . ?
C45 C44 H44B 109.3 . . ?
H44A C44 H44B 108.0 . . ?
C44 C45 H45A 109.5 . . ?
C44 C45 H45B 109.5 . . ?
H45A C45 H45B 109.5 . . ?
C44 C45 H45C 109.5 . . ?
H45A C45 H45C 109.5 . . ?
H45B C45 H45C 109.5 . . ?
C47 C46 N8 116.1(7) . . ?
C47 C46 H46A 108.3 . . ?
N8 C46 H46A 108.3 . . ?
C47 C46 H46B 108.3 . . ?
N8 C46 H46B 108.3 . . ?
H46A C46 H46B 107.4 . . ?
C46 C47 C48 111.8(8) . . ?
C46 C47 H47A 109.3 . . ?
C48 C47 H47A 109.3 . . ?
C46 C47 H47B 109.3 . . ?
C48 C47 H47B 109.3 . . ?
H47A C47 H47B 107.9 . . ?
C49 C48 C47 114.4(10) . . ?
C49 C48 H48A 108.7 . . ?
C47 C48 H48A 108.7 . . ?
C49 C48 H48B 108.7 . . ?
C47 C48 H48B 108.7 . . ?
H48A C48 H48B 107.6 . . ?
C48 C49 H49A 109.5 . . ?
C48 C49 H49B 109.5 . . ?
H49A C49 H49B 109.5 . . ?
C48 C49 H49C 109.5 . . ?
H49A C49 H49C 109.5 . . ?
H49B C49 H49C 109.5 . . ?
N14 C50 N15 116.3(10) . . ?
N14 C50 C51 121.4(9) . . ?
N15 C50 C51 122.2(10) . . ?
C52 C51 C50 118.4(10) . . ?
C52 C51 H51A 120.8 . . ?
C50 C51 H51A 120.8 . . ?
C53 C52 C51 120.1(10) . . ?
C53 C52 H52A 120.0 . . ?
C51 C52 H52A 120.0 . . ?
C54 C53 C52 118.7(9) . . ?
C54 C53 H53A 120.6 . . ?
C52 C53 H53A 120.6 . . ?
N14 C54 C53 122.5(8) . . ?
N14 C54 N13 115.3(8) . . ?
C53 C54 N13 122.1(8) . . ?
C56 C55 N8 114.8(8) . . ?
C56 C55 H55A 108.6 . . ?
N8 C55 H55A 108.6 . . ?
C56 C55 H55B 108.6 . . ?
N8 C55 H55B 108.6 . . ?
H55A C55 H55B 107.6 . . ?
C57 C56 C55 113.6(9) . . ?
C57 C56 H56A 108.9 . . ?
C55 C56 H56A 108.8 . . ?
C57 C56 H56B 108.8 . . ?
C55 C56 H56B 108.8 . . ?
H56A C56 H56B 107.7 . . ?
C58 C57 C56 112.7(9) . . ?
C58 C57 H57A 109.1 . . ?
C56 C57 H57A 109.1 . . ?
C58 C57 H57B 109.1 . . ?
C56 C57 H57B 109.1 . . ?
H57A C57 H57B 107.8 . . ?
C57 C58 H58A 109.5 . . ?
C57 C58 H58B 109.5 . . ?
H58A C58 H58B 109.5 . . ?
C57 C58 H58C 109.5 . . ?
H58A C58 H58C 109.5 . . ?
H58B C58 H58C 109.5 . . ?
N8 C59 C60 113.6(6) . . ?
N8 C59 H59A 108.8 . . ?
C60 C59 H59A 108.8 . . ?
N8 C59 H59B 108.8 . . ?
C60 C59 H59B 108.8 . . ?
H59A C59 H59B 107.7 . . ?
C61 C60 C59 111.2(7) . . ?
C61 C60 H60A 109.4 . . ?
C59 C60 H60A 109.4 . . ?
C61 C60 H60B 109.4 . . ?
C59 C60 H60B 109.4 . . ?
H60A C60 H60B 108.0 . . ?
C60 C61 C62 114.1(8) . . ?
C60 C61 H61A 108.7 . . ?
C62 C61 H61A 108.7 . . ?
C60 C61 H61B 108.7 . . ?
C62 C61 H61B 108.7 . . ?
H61A C61 H61B 107.6 . . ?
C61 C62 H62A 109.5 . . ?
C61 C62 H62B 109.5 . . ?
H62A C62 H62B 109.5 . . ?
C61 C62 H62C 109.5 . . ?
H62A C62 H62C 109.5 . . ?
H62B C62 H62C 109.5 . . ?
N17 C63 N16 117.5(8) . . ?
N17 C63 C64 120.8(9) . . ?
N16 C63 C64 121.3(8) . . ?
C65 C64 C63 119.4(9) . . ?
C65 C64 H64A 120.3 . . ?
C63 C64 H64A 120.3 . . ?
C66 C65 C64 120.3(10) . . ?
C66 C65 H65A 119.9 . . ?
C64 C65 H65A 119.9 . . ?
C65 C66 C67 117.5(10) . . ?
C65 C66 H66A 121.2 . . ?
C67 C66 H66A 121.2 . . ?
N17 C67 N18 117.3(9) . . ?
N17 C67 C66 122.5(9) . . ?
N18 C67 C66 120.1(10) . . ?
O50 C68 N10 127.2(14) . . ?
O50 C68 H68 116.4 . . ?
N10 C68 H68 116.4 . . ?
N10 C69 H69A 109.5 . . ?
N10 C69 H69B 109.5 . . ?
H69A C69 H69B 109.5 . . ?
N10 C69 H69C 109.5 . . ?
H69A C69 H69C 109.5 . . ?
H69B C69 H69C 109.5 . . ?
N10 C70 H70A 109.5 . . ?
N10 C70 H70B 109.5 . . ?
H70A C70 H70B 109.5 . . ?
N10 C70 H70C 109.5 . . ?
H70A C70 H70C 109.5 . . ?
H70B C70 H70C 109.5 . . ?
C72 C71 N11 116.0(7) . . ?
C72 C71 H71A 108.3 . . ?
N11 C71 H71A 108.3 . . ?
C72 C71 H71B 108.3 . . ?
N11 C71 H71B 108.3 . . ?
H71A C71 H71B 107.4 . . ?
C71 C72 C73 113.7(9) . . ?
C71 C72 H72A 108.8 . . ?
C73 C72 H72A 108.8 . . ?
C71 C72 H72B 108.8 . . ?
C73 C72 H72B 108.8 . . ?
H72A C72 H72B 107.7 . . ?
C74 C73 C72 112.2(11) . . ?
C74 C73 H73A 109.2 . . ?
C72 C73 H73A 109.2 . . ?
C74 C73 H73B 109.2 . . ?
C72 C73 H73B 109.2 . . ?
H73A C73 H73B 107.9 . . ?
C73 C74 H74A 109.5 . . ?
C73 C74 H74B 109.5 . . ?
H74A C74 H74B 109.5 . . ?
C73 C74 H74C 109.5 . . ?
H74A C74 H74C 109.5 . . ?
H74B C74 H74C 109.5 . . ?
C76 C75 N11 114.1(7) . . ?
C76 C75 H75A 108.7 . . ?
N11 C75 H75A 108.7 . . ?
C76 C75 H75B 108.7 . . ?
N11 C75 H75B 108.7 . . ?
H75A C75 H75B 107.6 . . ?
C77 C76 C75 113.8(7) . . ?
C77 C76 H76A 108.8 . . ?
C75 C76 H76A 108.8 . . ?
C77 C76 H76B 108.8 . . ?
C75 C76 H76B 108.8 . . ?
H76A C76 H76B 107.7 . . ?
C76 C77 C78 113.0(7) . . ?
C76 C77 H77A 109.0 . . ?
C78 C77 H77A 109.0 . . ?
C76 C77 H77B 109.0 . . ?
C78 C77 H77B 109.0 . . ?
H77A C77 H77B 107.8 . . ?
C77 C78 H78A 109.5 . . ?
C77 C78 H78B 109.5 . . ?
H78A C78 H78B 109.5 . . ?
C77 C78 H78C 109.5 . . ?
H78A C78 H78C 109.5 . . ?
H78B C78 H78C 109.5 . . ?
N11 C79 C80 114.6(7) . . ?
N11 C79 H79A 108.6 . . ?
C80 C79 H79A 108.6 . . ?
N11 C79 H79B 108.6 . . ?
C80 C79 H79B 108.6 . . ?
H79A C79 H79B 107.6 . . ?
C81 C80 C79 110.6(7) . . ?
C81 C80 H80A 109.5 . . ?
C79 C80 H80A 109.5 . . ?
C81 C80 H80B 109.5 . . ?
C79 C80 H80B 109.5 . . ?
H80A C80 H80B 108.1 . . ?
C80 C81 C82 112.8(8) . . ?
C80 C81 H81A 109.0 . . ?
C82 C81 H81A 109.0 . . ?
C80 C81 H81B 109.0 . . ?
C82 C81 H81B 109.0 . . ?
H81A C81 H81B 107.8 . . ?
C81 C82 H82A 109.5 . . ?
C81 C82 H82B 109.5 . . ?
H82A C82 H82B 109.5 . . ?
C81 C82 H82C 109.5 . . ?
H82A C82 H82C 109.5 . . ?
H82B C82 H82C 109.5 . . ?
N11 C83 C84 113.9(7) . . ?
N11 C83 H83A 108.8 . . ?
C84 C83 H83A 108.8 . . ?
N11 C83 H83B 108.8 . . ?
C84 C83 H83B 108.8 . . ?
H83A C83 H83B 107.7 . . ?
C83 C84 C85 111.4(8) . . ?
C83 C84 H84A 109.4 . . ?
C85 C84 H84A 109.4 . . ?
C83 C84 H84B 109.4 . . ?
C85 C84 H84B 109.4 . . ?
H84A C84 H84B 108.0 . . ?
C86 C85 C84 113.7(8) . . ?
C86 C85 H85A 108.8 . . ?
C84 C85 H85A 108.8 . . ?
C86 C85 H85B 108.8 . . ?
C84 C85 H85B 108.8 . . ?
H85A C85 H85B 107.7 . . ?
C85 C86 H86A 109.5 . . ?
C85 C86 H86B 109.5 . . ?
H86A C86 H86B 109.5 . . ?
C85 C86 H86C 109.5 . . ?
H86A C86 H86C 109.5 . . ?
H86B C86 H86C 109.5 . . ?
C90 C87 N8 115.1(7) . . ?
C90 C87 H87A 108.5 . . ?
N8 C87 H87A 108.5 . . ?
C90 C87 H87B 108.5 . . ?
N8 C87 H87B 108.5 . . ?
H87A C87 H87B 107.5 . . ?
C89 C88 H88A 109.5 . . ?
C89 C88 H88B 109.5 . . ?
H88A C88 H88B 109.5 . . ?
C89 C88 H88C 109.5 . . ?
H88A C88 H88C 109.5 . . ?
H88B C88 H88C 109.5 . . ?
C88 C89 C90 114.0(9) . . ?
C88 C89 H89A 108.8 . . ?
C90 C89 H89A 108.8 . . ?
C88 C89 H89B 108.8 . . ?
C90 C89 H89B 108.8 . . ?
H89A C89 H89B 107.7 . . ?
C87 C90 C89 111.8(8) . . ?
C87 C90 H90A 109.3 . . ?
C89 C90 H90A 109.3 . . ?
C87 C90 H90B 109.3 . . ?
C89 C90 H90B 109.3 . . ?
H90A C90 H90B 107.9 . . ?
C1 N1 H1A 120.0 . . ?
C1 N1 H1B 120.0 . . ?
H1A N1 H1B 120.0 . . ?
C5 N2 C1 119.3(7) . . ?
C5 N2 Ag1 120.7(5) . . ?
C1 N2 Ag1 119.4(5) . . ?
C5 N3 H3B 120.0 . . ?
C5 N3 H3C 120.0 . . ?
H3B N3 H3C 120.0 . . ?
C9 N4 H4B 120.0 . . ?
C9 N4 H4C 120.0 . . ?
H4B N4 H4C 120.0 . . ?
C9 N5 C13 121.1(8) . . ?
C9 N5 Ag2 121.6(6) . . ?
C13 N5 Ag2 117.0(6) . . ?
C13 N6 H6A 120.0 . . ?
C13 N6 H6B 120.0 . . ?
H6A N6 H6B 120.0 . . ?
C22 N7 C14 106.4(6) . . ?
C22 N7 C18 112.0(7) . . ?
C14 N7 C18 113.2(7) . . ?
C22 N7 C26 109.4(7) . . ?
C14 N7 C26 110.1(7) . . ?
C18 N7 C26 105.7(7) . . ?
C59 N8 C87 110.6(6) . . ?
C59 N8 C46 107.4(6) . . ?
C87 N8 C46 110.6(7) . . ?
C59 N8 C55 111.0(7) . . ?
C87 N8 C55 108.2(6) . . ?
C46 N8 C55 109.1(6) . . ?
C6 N9 C7 123.8(8) . . ?
C6 N9 C8 120.7(9) . . ?
C7 N9 C8 115.3(8) . . ?
C68 N10 C69 122.1(12) . . ?
C68 N10 C70 118.4(11) . . ?
C69 N10 C70 119.4(10) . . ?
C83 N11 C79 111.8(7) . . ?
C83 N11 C75 110.9(7) . . ?
C79 N11 C75 107.0(6) . . ?
C83 N11 C71 107.7(7) . . ?
C79 N11 C71 109.1(7) . . ?
C75 N11 C71 110.2(7) . . ?
C30 N12 C34 104.1(6) . . ?
C30 N12 C42 113.6(7) . . ?
C34 N12 C42 111.7(7) . . ?
C30 N12 C38 110.9(7) . . ?
C34 N12 C38 112.1(7) . . ?
C42 N12 C38 104.6(6) . . ?
C54 N13 Ag4 109.8(5) . 2_767 ?
C54 N13 H13A 120.0 . . ?
Ag4 N13 H13A 80.8 2_767 . ?
C54 N13 H13B 120.0 . . ?
Ag4 N13 H13B 79.6 2_767 . ?
H13A N13 H13B 120.0 . . ?
C50 N14 C54 118.9(8) . . ?
C50 N14 Ag4 119.7(6) . . ?
C54 N14 Ag4 121.1(6) . . ?
C50 N15 H15C 120.0 . . ?
C50 N15 H15D 120.0 . . ?
H15C N15 H15D 120.0 . . ?
C63 N16 H16C 120.0 . . ?
C63 N16 H16D 120.0 . . ?
H16C N16 H16D 120.0 . . ?
C67 N17 C63 119.4(8) . . ?
C67 N17 Ag3 120.8(6) . . ?
C63 N17 Ag3 119.4(7) . . ?
C67 N18 H18C 120.0 . . ?
C67 N18 H18D 120.0 . . ?
H18C N18 H18D 120.0 . . ?
Mo1 O1 Ag1 121.1(3) . . ?
Mo3 O2 Ag1 126.6(3) . . ?
Mo4 O3 Ag1 118.1(3) . . ?
Mo2 O6 Mo1 117.3(3) . . ?
Mo4 O8 Mo2 107.9(2) . . ?
Mo4 O8 Mo7 111.4(3) . . ?
Mo2 O8 Mo7 104.4(2) . . ?
Mo7 O10 Ag2 126.9(3) . . ?
Mo5 O11 Mo1 117.8(3) . . ?
Mo5 O12 Mo6 92.29(19) . . ?
Mo5 O12 Mo7 92.32(19) . . ?
Mo6 O12 Mo7 163.8(3) . . ?
Mo5 O12 Mo4 103.9(2) . . ?
Mo6 O12 Mo4 97.30(19) . . ?
Mo7 O12 Mo4 96.70(19) . . ?
Mo5 O12 Mo8 165.5(3) . . ?
Mo6 O12 Mo8 86.33(17) . . ?
Mo7 O12 Mo8 85.32(17) . . ?
Mo4 O12 Mo8 90.59(18) . . ?
Mo5 O13 Ag2 118.5(3) . . ?
Mo8 O14 Ag2 121.4(3) . . ?
Mo6 O17 Mo8 118.6(3) . . ?
Mo5 O19 Mo6 108.5(2) . . ?
Mo5 O19 Mo3 111.6(2) . . ?
Mo6 O19 Mo3 104.2(2) . . ?
Mo4 O21 Mo8 118.7(3) . . ?
Mo4 O22 Mo2 92.5(2) . . ?
Mo4 O22 Mo3 92.2(2) . . ?
Mo2 O22 Mo3 163.9(3) . . ?
Mo4 O22 Mo5 104.4(2) . . ?
Mo2 O22 Mo5 97.4(2) . . ?
Mo3 O22 Mo5 96.33(19) . . ?
Mo4 O22 Mo1 164.5(3) . . ?
Mo2 O22 Mo1 86.18(18) . . ?
Mo3 O22 Mo1 85.16(18) . . ?
Mo5 O22 Mo1 91.10(19) . . ?
Mo4 O23 Mo3 108.7(2) . . ?
Mo4 O23 Mo6 110.6(2) . . ?
Mo3 O23 Mo6 103.3(2) . . ?
Mo7 O24 Mo8 117.7(3) . . ?
Mo5 O25 Mo7 109.3(3) . . ?
Mo5 O25 Mo2 110.4(2) . . ?
Mo7 O25 Mo2 103.6(2) . . ?
Mo3 O26 Mo1 117.4(3) . . ?
Mo10 O30 Ag4 139.3(3) . . ?
Mo10 O31 Mo14 116.7(3) . . ?
Mo11 O32 Mo14 110.0(3) . . ?
Mo11 O32 Mo16 109.7(2) . . ?
Mo14 O32 Mo16 102.7(2) . . ?
Mo11 O33 Mo9 92.6(2) . . ?
Mo11 O33 Mo14 92.4(2) . . ?
Mo9 O33 Mo14 164.7(3) . . ?
Mo11 O33 Mo13 103.8(2) . . ?
Mo9 O33 Mo13 96.5(2) . . ?
Mo14 O33 Mo13 96.34(19) . . ?
Mo11 O33 Mo10 164.9(3) . . ?
Mo9 O33 Mo10 86.63(18) . . ?
Mo14 O33 Mo10 84.80(17) . . ?
Mo13 O33 Mo10 91.32(18) . . ?
Mo13 O34 Mo16 108.8(3) . . ?
Mo13 O34 Mo14 111.6(3) . . ?
Mo16 O34 Mo14 103.7(2) . . ?
Mo13 O35 Mo10 119.4(3) . . ?
Mo16 O37 Ag3 128.7(3) . . ?
Mo9 O38 Mo10 118.4(3) . . ?
Mo13 O40 Mo12 109.6(3) . . ?
Mo13 O40 Mo9 110.0(3) . . ?
Mo12 O40 Mo9 103.5(2) . . ?
Mo9 O42 Ag4 128.3(3) . . ?
Mo11 O44 Mo9 107.6(3) . . ?
Mo11 O44 Mo12 111.3(2) . . ?
Mo9 O44 Mo12 104.6(2) . . ?
Mo12 O47 Mo15 117.1(3) . . ?
Mo15 O49 Ag3 141.4(3) . . ?
Mo11 O52 Mo15 119.4(3) . . ?
Mo13 O53 Mo16 92.84(19) . . ?
Mo13 O53 Mo12 92.4(2) . . ?
Mo16 O53 Mo12 163.8(3) . . ?
Mo13 O53 Mo11 104.3(2) . . ?
Mo16 O53 Mo11 97.0(2) . . ?
Mo12 O53 Mo11 96.56(19) . . ?
Mo13 O53 Mo15 165.8(3) . . ?
Mo16 O53 Mo15 85.61(18) . . ?
Mo12 O53 Mo15 85.53(17) . . ?
Mo11 O53 Mo15 89.96(18) . . ?
Mo16 O54 Mo15 117.0(3) . . ?
O9 Mo1 O1 105.3(3) . . ?
O9 Mo1 O6 101.3(3) . . ?
O1 Mo1 O6 98.1(3) . . ?
O9 Mo1 O26 104.0(3) . . ?
O1 Mo1 O26 98.2(3) . . ?
O6 Mo1 O26 144.9(2) . . ?
O9 Mo1 O11 90.8(3) . . ?
O1 Mo1 O11 163.9(2) . . ?
O6 Mo1 O11 77.9(2) . . ?
O26 Mo1 O11 77.9(2) . . ?
O9 Mo1 O22 160.7(3) . . ?
O1 Mo1 O22 93.9(2) . . ?
O6 Mo1 O22 73.9(2) . . ?
O26 Mo1 O22 74.1(2) . . ?
O11 Mo1 O22 69.93(19) . . ?
O5 Mo2 O4 105.8(3) . . ?
O5 Mo2 O6 102.5(3) . . ?
O4 Mo2 O6 102.3(3) . . ?
O5 Mo2 O8 99.2(3) . . ?
O4 Mo2 O8 95.2(3) . . ?
O6 Mo2 O8 147.0(2) . . ?
O5 Mo2 O25 89.3(3) . . ?
O4 Mo2 O25 161.2(2) . . ?
O6 Mo2 O25 84.7(2) . . ?
O8 Mo2 O25 71.0(2) . . ?
O5 Mo2 O22 161.0(3) . . ?
O4 Mo2 O22 92.5(2) . . ?
O6 Mo2 O22 78.1(2) . . ?
O8 Mo2 O22 73.4(2) . . ?
O25 Mo2 O22 71.69(19) . . ?
O5 Mo2 Mo4 134.6(2) . . ?
O4 Mo2 Mo4 82.7(2) . . ?
O6 Mo2 Mo4 119.46(17) . . ?
O8 Mo2 Mo4 35.44(14) . . ?
O25 Mo2 Mo4 78.69(14) . . ?
O22 Mo2 Mo4 41.43(14) . . ?
O18 Mo3 O2 105.6(3) . . ?
O18 Mo3 O26 102.1(3) . . ?
O2 Mo3 O26 101.2(3) . . ?
O18 Mo3 O23 100.7(3) . . ?
O2 Mo3 O23 95.9(2) . . ?
O26 Mo3 O23 146.5(2) . . ?
O18 Mo3 O19 91.4(2) . . ?
O2 Mo3 O19 160.9(2) . . ?
O26 Mo3 O19 83.3(2) . . ?
O23 Mo3 O19 71.9(2) . . ?
O18 Mo3 O22 163.0(2) . . ?
O2 Mo3 O22 91.0(2) . . ?
O26 Mo3 O22 77.9(2) . . ?
O23 Mo3 O22 73.2(2) . . ?
O19 Mo3 O22 71.64(19) . . ?
O3 Mo4 O21 105.2(3) . . ?
O3 Mo4 O23 101.2(2) . . ?
O21 Mo4 O23 95.6(2) . . ?
O3 Mo4 O8 102.3(2) . . ?
O21 Mo4 O8 96.1(2) . . ?
O23 Mo4 O8 149.9(2) . . ?
O3 Mo4 O22 97.9(2) . . ?
O21 Mo4 O22 156.9(2) . . ?
O23 Mo4 O22 79.4(2) . . ?
O8 Mo4 O22 79.0(2) . . ?
O3 Mo4 O12 173.7(2) . . ?
O21 Mo4 O12 81.1(2) . . ?
O23 Mo4 O12 77.4(2) . . ?
O8 Mo4 O12 77.1(2) . . ?
O22 Mo4 O12 75.8(2) . . ?
O3 Mo4 Mo2 89.99(19) . . ?
O21 Mo4 Mo2 132.82(18) . . ?
O23 Mo4 Mo2 125.40(16) . . ?
O8 Mo4 Mo2 36.71(16) . . ?
O22 Mo4 Mo2 46.04(14) . . ?
O12 Mo4 Mo2 85.93(13) . . ?
O13 Mo5 O11 105.3(3) . . ?
O13 Mo5 O19 101.1(2) . . ?
O11 Mo5 O19 96.8(2) . . ?
O13 Mo5 O25 101.6(2) . . ?
O11 Mo5 O25 95.9(2) . . ?
O19 Mo5 O25 149.9(2) . . ?
O13 Mo5 O12 97.7(2) . . ?
O11 Mo5 O12 157.0(3) . . ?
O19 Mo5 O12 78.9(2) . . ?
O25 Mo5 O12 78.8(2) . . ?
O13 Mo5 O22 173.6(2) . . ?
O11 Mo5 O22 81.1(2) . . ?
O19 Mo5 O22 77.5(2) . . ?
O25 Mo5 O22 77.6(2) . . ?
O12 Mo5 O22 75.9(2) . . ?
O13 Mo5 Mo6 89.27(18) . . ?
O11 Mo5 Mo6 133.26(18) . . ?
O19 Mo5 Mo6 36.42(16) . . ?
O25 Mo5 Mo6 124.83(16) . . ?
O12 Mo5 Mo6 46.09(14) . . ?
O22 Mo5 Mo6 86.03(13) . . ?
O15 Mo6 O16 105.2(3) . . ?
O15 Mo6 O17 102.4(3) . . ?
O16 Mo6 O17 102.1(3) . . ?
O15 Mo6 O19 100.0(2) . . ?
O16 Mo6 O19 95.4(3) . . ?
O17 Mo6 O19 146.7(2) . . ?
O15 Mo6 O23 90.0(2) . . ?
O16 Mo6 O23 161.6(2) . . ?
O17 Mo6 O23 84.2(2) . . ?
O19 Mo6 O23 71.4(2) . . ?
O15 Mo6 O12 162.0(2) . . ?
O16 Mo6 O12 92.2(2) . . ?
O17 Mo6 O12 77.8(2) . . ?
O19 Mo6 O12 73.3(2) . . ?
O23 Mo6 O12 72.04(19) . . ?
O15 Mo6 Mo5 134.9(2) . . ?
O16 Mo6 Mo5 82.9(2) . . ?
O17 Mo6 Mo5 119.44(17) . . ?
O19 Mo6 Mo5 35.06(15) . . ?
O23 Mo6 Mo5 79.03(13) . . ?
O12 Mo6 Mo5 41.62(13) . . ?
O7 Mo7 O10 105.5(3) . . ?
O7 Mo7 O24 102.1(3) . . ?
O10 Mo7 O24 101.6(3) . . ?
O7 Mo7 O25 100.2(3) . . ?
O10 Mo7 O25 95.7(3) . . ?
O24 Mo7 O25 146.8(2) . . ?
O7 Mo7 O8 90.8(2) . . ?
O10 Mo7 O8 161.4(2) . . ?
O24 Mo7 O8 83.2(2) . . ?
O25 Mo7 O8 72.1(2) . . ?
O7 Mo7 O12 162.8(2) . . ?
O10 Mo7 O12 91.1(2) . . ?
O24 Mo7 O12 78.3(2) . . ?
O25 Mo7 O12 73.3(2) . . ?
O8 Mo7 O12 72.13(19) . . ?
O20 Mo8 O14 105.3(3) . . ?
O20 Mo8 O24 104.7(3) . . ?
O14 Mo8 O24 97.3(3) . . ?
O20 Mo8 O17 102.4(3) . . ?
O14 Mo8 O17 97.4(3) . . ?
O24 Mo8 O17 144.3(2) . . ?
O20 Mo8 O21 91.7(3) . . ?
O14 Mo8 O21 163.0(3) . . ?
O24 Mo8 O21 78.1(2) . . ?
O17 Mo8 O21 78.4(2) . . ?
O20 Mo8 O12 161.2(3) . . ?
O14 Mo8 O12 93.4(2) . . ?
O24 Mo8 O12 73.7(2) . . ?
O17 Mo8 O12 73.1(2) . . ?
O21 Mo8 O12 69.60(19) . . ?
O45 Mo9 O42 105.0(3) . . ?
O45 Mo9 O38 101.2(3) . . ?
O42 Mo9 O38 101.8(3) . . ?
O45 Mo9 O44 101.1(3) . . ?
O42 Mo9 O44 96.6(3) . . ?
O38 Mo9 O44 146.2(3) . . ?
O45 Mo9 O33 160.3(3) . . ?
O42 Mo9 O33 94.6(3) . . ?
O38 Mo9 O33 76.8(2) . . ?
O44 Mo9 O33 73.7(2) . . ?
O45 Mo9 O40 87.9(3) . . ?
O42 Mo9 O40 164.0(2) . . ?
O38 Mo9 O40 84.7(3) . . ?
O44 Mo9 O40 71.1(2) . . ?
O33 Mo9 O40 72.5(2) . . ?
O45 Mo9 Mo11 137.0(2) . . ?
O42 Mo9 Mo11 85.1(2) . . ?
O38 Mo9 Mo11 117.8(2) . . ?
O44 Mo9 Mo11 35.90(17) . . ?
O33 Mo9 Mo11 41.05(13) . . ?
O40 Mo9 Mo11 78.90(14) . . ?
O51 Mo10 O30 104.7(3) . . ?
O51 Mo10 O31 102.7(3) . . ?
O30 Mo10 O31 97.4(3) . . ?
O51 Mo10 O38 103.1(4) . . ?
O30 Mo10 O38 97.6(3) . . ?
O31 Mo10 O38 145.6(3) . . ?
O51 Mo10 O35 95.1(3) . . ?
O30 Mo10 O35 160.1(3) . . ?
O31 Mo10 O35 77.8(2) . . ?
O38 Mo10 O35 77.6(3) . . ?
O51 Mo10 O33 165.3(3) . . ?
O30 Mo10 O33 90.0(3) . . ?
O31 Mo10 O33 75.6(2) . . ?
O38 Mo10 O33 73.7(2) . . ?
O35 Mo10 O33 70.2(2) . . ?
O41 Mo11 O52 104.5(3) . . ?
O41 Mo11 O32 103.5(3) . . ?
O52 Mo11 O32 95.8(3) . . ?
O41 Mo11 O44 99.6(3) . . ?
O52 Mo11 O44 95.9(2) . . ?
O32 Mo11 O44 150.6(2) . . ?
O41 Mo11 O33 99.5(3) . . ?
O52 Mo11 O33 156.0(2) . . ?
O32 Mo11 O33 79.1(2) . . ?
O44 Mo11 O33 79.3(2) . . ?
O41 Mo11 O53 174.9(2) . . ?
O52 Mo11 O53 80.0(2) . . ?
O32 Mo11 O53 78.2(2) . . ?
O44 Mo11 O53 77.4(2) . . ?
O33 Mo11 O53 76.0(2) . . ?
O41 Mo11 Mo9 89.4(2) . . ?
O52 Mo11 Mo9 132.37(19) . . ?
O32 Mo11 Mo9 125.47(17) . . ?
O44 Mo11 Mo9 36.48(15) . . ?
O33 Mo11 Mo9 46.37(15) . . ?
O53 Mo11 Mo9 85.81(14) . . ?
O46 Mo12 O48 105.3(3) . . ?
O46 Mo12 O47 102.1(3) . . ?
O48 Mo12 O47 100.3(3) . . ?
O46 Mo12 O40 101.0(3) . . ?
O48 Mo12 O40 97.9(3) . . ?
O47 Mo12 O40 145.5(2) . . ?
O46 Mo12 O44 89.8(3) . . ?
O48 Mo12 O44 163.3(3) . . ?
O47 Mo12 O44 82.9(2) . . ?
O40 Mo12 O44 71.8(2) . . ?
O46 Mo12 O53 161.6(3) . . ?
O48 Mo12 O53 92.7(3) . . ?
O47 Mo12 O53 77.7(2) . . ?
O40 Mo12 O53 72.3(2) . . ?
O44 Mo12 O53 71.9(2) . . ?
O36 Mo13 O35 105.2(3) . . ?
O36 Mo13 O40 103.2(3) . . ?
O35 Mo13 O40 96.4(3) . . ?
O36 Mo13 O34 99.9(3) . . ?
O35 Mo13 O34 95.2(3) . . ?
O40 Mo13 O34 150.3(2) . . ?
O36 Mo13 O53 99.7(3) . . ?
O35 Mo13 O53 155.0(3) . . ?
O40 Mo13 O53 79.3(2) . . ?
O34 Mo13 O53 78.7(2) . . ?
O36 Mo13 O33 175.2(2) . . ?
O35 Mo13 O33 79.1(2) . . ?
O40 Mo13 O33 78.2(2) . . ?
O34 Mo13 O33 77.4(2) . . ?
O53 Mo13 O33 75.9(2) . . ?
O36 Mo13 Mo16 89.8(2) . . ?
O35 Mo13 Mo16 131.1(2) . . ?
O40 Mo13 Mo16 125.56(17) . . ?
O34 Mo13 Mo16 35.88(16) . . ?
O53 Mo13 Mo16 46.32(15) . . ?
O33 Mo13 Mo16 85.70(14) . . ?
O29 Mo14 O28 104.6(3) . . ?
O29 Mo14 O31 101.5(3) . . ?
O28 Mo14 O31 102.4(3) . . ?
O29 Mo14 O32 101.3(3) . . ?
O28 Mo14 O32 95.5(3) . . ?
O31 Mo14 O32 146.3(3) . . ?
O29 Mo14 O34 89.3(3) . . ?
O28 Mo14 O34 163.4(3) . . ?
O31 Mo14 O34 83.4(2) . . ?
O32 Mo14 O34 72.4(2) . . ?
O29 Mo14 O33 161.1(3) . . ?
O28 Mo14 O33 94.0(3) . . ?
O31 Mo14 O33 77.7(2) . . ?
O32 Mo14 O33 72.7(2) . . ?
O34 Mo14 O33 71.86(19) . . ?
O43 Mo15 O49 104.5(3) . . ?
O43 Mo15 O54 104.3(3) . . ?
O49 Mo15 O54 96.9(3) . . ?
O43 Mo15 O47 102.2(3) . . ?
O49 Mo15 O47 96.2(3) . . ?
O54 Mo15 O47 146.3(2) . . ?
O43 Mo15 O52 95.9(3) . . ?
O49 Mo15 O52 159.6(3) . . ?
O54 Mo15 O52 78.6(2) . . ?
O47 Mo15 O52 78.3(2) . . ?
O43 Mo15 O53 166.4(3) . . ?
O49 Mo15 O53 89.0(2) . . ?
O54 Mo15 O53 74.5(2) . . ?
O47 Mo15 O53 74.8(2) . . ?
O52 Mo15 O53 70.55(19) . . ?
O39 Mo16 O37 105.6(3) . . ?
O39 Mo16 O54 99.8(3) . . ?
O37 Mo16 O54 102.0(3) . . ?
O39 Mo16 O34 101.6(3) . . ?
O37 Mo16 O34 96.7(3) . . ?
O54 Mo16 O34 146.5(2) . . ?
O39 Mo16 O53 160.8(3) . . ?
O37 Mo16 O53 93.5(2) . . ?
O54 Mo16 O53 78.4(2) . . ?
O34 Mo16 O53 73.0(2) . . ?
O39 Mo16 O32 88.4(3) . . ?
O37 Mo16 O32 163.6(2) . . ?
O54 Mo16 O32 83.6(2) . . ?
O34 Mo16 O32 71.6(2) . . ?
O53 Mo16 O32 72.37(19) . . ?
O39 Mo16 Mo13 136.9(2) . . ?
O37 Mo16 Mo13 84.7(2) . . ?
O54 Mo16 Mo13 119.20(19) . . ?
O34 Mo16 Mo13 35.36(16) . . ?
O53 Mo16 Mo13 40.84(13) . . ?
O32 Mo16 Mo13 79.13(14) . . ?
N2 Ag1 O2 148.6(2) . . ?
N2 Ag1 O1 102.0(2) . . ?
O2 Ag1 O1 81.5(2) . . ?
N2 Ag1 O3 122.6(2) . . ?
O2 Ag1 O3 76.97(19) . . ?
O1 Ag1 O3 124.11(19) . . ?
N5 Ag2 O10 147.3(2) . . ?
N5 Ag2 O13 124.2(2) . . ?
O10 Ag2 O13 77.07(19) . . ?
N5 Ag2 O14 102.2(2) . . ?
O10 Ag2 O14 80.5(2) . . ?
O13 Ag2 O14 122.87(19) . . ?
N17 Ag3 O49 169.6(3) . . ?
N17 Ag3 O37 107.8(2) . . ?
O49 Ag3 O37 81.0(2) . . ?
N14 Ag4 O30 163.5(3) . . ?
N14 Ag4 O42 109.5(2) . . ?
O30 Ag4 O42 84.0(2) . . ?
N14 Ag4 N13 104.0(3) . 2_767 ?
O30 Ag4 N13 81.6(2) . 2_767 ?
O42 Ag4 N13 102.0(2) . 2_767 ?

loop_
_geom_bond_atom_site_label_1
_geom_bond_atom_site_label_2
_geom_bond_distance
_geom_bond_site_symmetry_2
_geom_bond_publ_flag
C1 N1 1.368(11) . ?
C1 N2 1.375(10) . ?
C1 C2 1.380(12) . ?
C2 C3 1.403(15) . ?
C2 H2A 0.9500 . ?
C3 C4 1.368(14) . ?
C3 H3A 0.9500 . ?
C4 C5 1.399(12) . ?
C4 H4A 0.9500 . ?
C5 N2 1.356(10) . ?
C5 N3 1.369(11) . ?
C6 O27 1.246(13) . ?
C6 N9 1.292(12) . ?
C6 H6 0.9500 . ?
C7 N9 1.440(12) . ?
C7 H7A 0.9800 . ?
C7 H7B 0.9800 . ?
C7 H7C 0.9800 . ?
C8 N9 1.460(12) . ?
C8 H8A 0.9800 . ?
C8 H8B 0.9800 . ?
C8 H8C 0.9800 . ?
C9 N5 1.342(11) . ?
C9 N4 1.349(12) . ?
C9 C10 1.392(13) . ?
C10 C11 1.397(17) . ?
C10 H10A 0.9500 . ?
C11 C12 1.345(17) . ?
C11 H11A 0.9500 . ?
C12 C13 1.403(14) . ?
C12 H12A 0.9500 . ?
C13 N6 1.353(12) . ?
C13 N5 1.360(11) . ?
C14 N7 1.514(10) . ?
C14 C15 1.519(13) . ?
C14 H14A 0.9900 . ?
C14 H14B 0.9900 . ?
C15 C16 1.518(14) . ?
C15 H15A 0.9900 . ?
C15 H15B 0.9900 . ?
C16 C17 1.535(14) . ?
C16 H16A 0.9900 . ?
C16 H16B 0.9900 . ?
C17 H17A 0.9800 . ?
C17 H17B 0.9800 . ?
C17 H17C 0.9800 . ?
C18 C19 1.502(13) . ?
C18 N7 1.522(12) . ?
C18 H18A 0.9900 . ?
C18 H18B 0.9900 . ?
C19 C20 1.538(13) . ?
C19 H19A 0.9900 . ?
C19 H19B 0.9900 . ?
C20 C21 1.515(14) . ?
C20 H20A 0.9900 . ?
C20 H20B 0.9900 . ?
C21 H21A 0.9800 . ?
C21 H21B 0.9800 . ?
C21 H21C 0.9800 . ?
C22 N7 1.510(11) . ?
C22 C23 1.534(12) . ?
C22 H22A 0.9900 . ?
C22 H22B 0.9900 . ?
C23 C24 1.530(13) . ?
C23 H23A 0.9900 . ?
C23 H23B 0.9900 . ?
C24 C25 1.523(14) . ?
C24 H24A 0.9900 . ?
C24 H24B 0.9900 . ?
C25 H25A 0.9800 . ?
C25 H25B 0.9800 . ?
C25 H25C 0.9800 . ?
C26 C27 1.508(12) . ?
C26 N7 1.553(11) . ?
C26 H26A 0.9900 . ?
C26 H26B 0.9900 . ?
C27 C28 1.532(13) . ?
C27 H27A 0.9900 . ?
C27 H27B 0.9900 . ?
C28 C29 1.522(14) . ?
C28 H28A 0.9900 . ?
C28 H28B 0.9900 . ?
C29 H29A 0.9800 . ?
C29 H29B 0.9800 . ?
C29 H29C 0.9800 . ?
C30 N12 1.495(10) . ?
C30 C31 1.534(13) . ?
C30 H30A 0.9900 . ?
C30 H30B 0.9900 . ?
C31 C32 1.545(14) . ?
C31 H31A 0.9900 . ?
C31 H31B 0.9900 . ?
C32 C33 1.479(16) . ?
C32 H32A 0.9900 . ?
C32 H32B 0.9900 . ?
C33 H33A 0.9800 . ?
C33 H33B 0.9800 . ?
C33 H33C 0.9800 . ?
C34 N12 1.513(11) . ?
C34 C35 1.526(12) . ?
C34 H34A 0.9900 . ?
C34 H34B 0.9900 . ?
C35 C36 1.516(13) . ?
C35 H35A 0.9900 . ?
C35 H35B 0.9900 . ?
C36 C37 1.488(13) . ?
C36 H36A 0.9900 . ?
C36 H36B 0.9900 . ?
C37 H37A 0.9800 . ?
C37 H37B 0.9800 . ?
C37 H37C 0.9800 . ?
C38 C39 1.522(12) . ?
C38 N12 1.523(11) . ?
C38 H38A 0.9900 . ?
C38 H38B 0.9900 . ?
C39 C40 1.491(12) . ?
C39 H39A 0.9900 . ?
C39 H39B 0.9900 . ?
C40 C41 1.502(13) . ?
C40 H40A 0.9900 . ?
C40 H40B 0.9900 . ?
C41 H41A 0.9800 . ?
C41 H41B 0.9800 . ?
C41 H41C 0.9800 . ?
C42 C43 1.507(12) . ?
C42 N12 1.521(11) . ?
C42 H42A 0.9900 . ?
C42 H42B 0.9900 . ?
C43 C44 1.523(14) . ?
C43 H43A 0.9900 . ?
C43 H43B 0.9900 . ?
C44 C45 1.545(14) . ?
C44 H44A 0.9900 . ?
C44 H44B 0.9900 . ?
C45 H45A 0.9800 . ?
C45 H45B 0.9800 . ?
C45 H45C 0.9800 . ?
C46 C47 1.522(13) . ?
C46 N8 1.527(11) . ?
C46 H46A 0.9900 . ?
C46 H46B 0.9900 . ?
C47 C48 1.532(14) . ?
C47 H47A 0.9900 . ?
C47 H47B 0.9900 . ?
C48 C49 1.468(17) . ?
C48 H48A 0.9900 . ?
C48 H48B 0.9900 . ?
C49 H49A 0.9800 . ?
C49 H49B 0.9800 . ?
C49 H49C 0.9800 . ?
C50 N14 1.348(13) . ?
C50 N15 1.356(13) . ?
C50 C51 1.402(15) . ?
C51 C52 1.382(15) . ?
C51 H51A 0.9500 . ?
C52 C53 1.379(14) . ?
C52 H52A 0.9500 . ?
C53 C54 1.376(13) . ?
C53 H53A 0.9500 . ?
C54 N14 1.351(11) . ?
C54 N13 1.382(12) . ?
C55 C56 1.523(14) . ?
C55 N8 1.532(11) . ?
C55 H55A 0.9900 . ?
C55 H55B 0.9900 . ?
C56 C57 1.499(14) . ?
C56 H56A 0.9900 . ?
C56 H56B 0.9900 . ?
C57 C58 1.497(14) . ?
C57 H57A 0.9900 . ?
C57 H57B 0.9900 . ?
C58 H58A 0.9800 . ?
C58 H58B 0.9800 . ?
C58 H58C 0.9800 . ?
C59 N8 1.516(11) . ?
C59 C60 1.525(12) . ?
C59 H59A 0.9900 . ?
C59 H59B 0.9900 . ?
C60 C61 1.523(12) . ?
C60 H60A 0.9900 . ?
C60 H60B 0.9900 . ?
C61 C62 1.535(13) . ?
C61 H61A 0.9900 . ?
C61 H61B 0.9900 . ?
C62 H62A 0.9800 . ?
C62 H62B 0.9800 . ?
C62 H62C 0.9800 . ?
C63 N17 1.355(11) . ?
C63 N16 1.366(12) . ?
C63 C64 1.391(13) . ?
C64 C65 1.378(14) . ?
C64 H64A 0.9500 . ?
C65 C66 1.370(14) . ?
C65 H65A 0.9500 . ?
C66 C67 1.415(15) . ?
C66 H66A 0.9500 . ?
C67 N17 1.328(13) . ?
C67 N18 1.372(12) . ?
C68 O50 1.225(13) . ?
C68 N10 1.286(16) . ?
C68 H68 0.9500 . ?
C69 N10 1.475(14) . ?
C69 H69A 0.9800 . ?
C69 H69B 0.9800 . ?
C69 H69C 0.9800 . ?
C70 N10 1.487(17) . ?
C70 H70A 0.9800 . ?
C70 H70B 0.9800 . ?
C70 H70C 0.9800 . ?
C71 C72 1.517(15) . ?
C71 N11 1.537(11) . ?
C71 H71A 0.9900 . ?
C71 H71B 0.9900 . ?
C72 C73 1.544(14) . ?
C72 H72A 0.9900 . ?
C72 H72B 0.9900 . ?
C73 C74 1.415(17) . ?
C73 H73A 0.9900 . ?
C73 H73B 0.9900 . ?
C74 H74A 0.9800 . ?
C74 H74B 0.9800 . ?
C74 H74C 0.9800 . ?
C75 C76 1.507(12) . ?
C75 N11 1.529(10) . ?
C75 H75A 0.9900 . ?
C75 H75B 0.9900 . ?
C76 C77 1.504(12) . ?
C76 H76A 0.9900 . ?
C76 H76B 0.9900 . ?
C77 C78 1.531(12) . ?
C77 H77A 0.9900 . ?
C77 H77B 0.9900 . ?
C78 H78A 0.9800 . ?
C78 H78B 0.9800 . ?
C78 H78C 0.9800 . ?
C79 N11 1.516(11) . ?
C79 C80 1.530(11) . ?
C79 H79A 0.9900 . ?
C79 H79B 0.9900 . ?
C80 C81 1.526(13) . ?
C80 H80A 0.9900 . ?
C80 H80B 0.9900 . ?
C81 C82 1.528(13) . ?
C81 H81A 0.9900 . ?
C81 H81B 0.9900 . ?
C82 H82A 0.9800 . ?
C82 H82B 0.9800 . ?
C82 H82C 0.9800 . ?
C83 N11 1.509(11) . ?
C83 C84 1.518(14) . ?
C83 H83A 0.9900 . ?
C83 H83B 0.9900 . ?
C84 C85 1.531(14) . ?
C84 H84A 0.9900 . ?
C84 H84B 0.9900 . ?
C85 C86 1.513(14) . ?
C85 H85A 0.9900 . ?
C85 H85B 0.9900 . ?
C86 H86A 0.9800 . ?
C86 H86B 0.9800 . ?
C86 H86C 0.9800 . ?
C87 C90 1.484(12) . ?
C87 N8 1.518(11) . ?
C87 H87A 0.9900 . ?
C87 H87B 0.9900 . ?
C88 C89 1.512(15) . ?
C88 H88A 0.9800 . ?
C88 H88B 0.9800 . ?
C88 H88C 0.9800 . ?
C89 C90 1.543(13) . ?
C89 H89A 0.9900 . ?
C89 H89B 0.9900 . ?
C90 H90A 0.9900 . ?
C90 H90B 0.9900 . ?
N1 H1A 0.8800 . ?
N1 H1B 0.8800 . ?
N2 Ag1 2.191(7) . ?
N3 H3B 0.8800 . ?
N3 H3C 0.8800 . ?
N4 H4B 0.8800 . ?
N4 H4C 0.8800 . ?
N5 Ag2 2.197(7) . ?
N6 H6A 0.8800 . ?
N6 H6B 0.8800 . ?
N13 Ag4 2.578(8) 2_767 ?
N13 H13A 0.8800 . ?
N13 H13B 0.8800 . ?
N14 Ag4 2.186(8) . ?
N15 H15C 0.8800 . ?
N15 H15D 0.8800 . ?
N16 H16C 0.8800 . ?
N16 H16D 0.8800 . ?
N17 Ag3 2.182(8) . ?
N18 H18C 0.8800 . ?
N18 H18D 0.8800 . ?
O1 Mo1 1.732(6) . ?
O1 Ag1 2.488(6) . ?
O2 Mo3 1.737(6) . ?
O2 Ag1 2.296(5) . ?
O3 Mo4 1.711(6) . ?
O3 Ag1 2.540(6) . ?
O4 Mo2 1.706(6) . ?
O5 Mo2 1.697(6) . ?
O6 Mo2 1.902(6) . ?
O6 Mo1 1.925(6) . ?
O7 Mo7 1.711(6) . ?
O8 Mo4 1.959(5) . ?
O8 Mo2 2.019(6) . ?
O8 Mo7 2.274(5) . ?
O9 Mo1 1.683(6) . ?
O10 Mo7 1.722(6) . ?
O10 Ag2 2.295(6) . ?
O11 Mo5 1.757(6) . ?
O11 Mo1 2.248(6) . ?
O12 Mo5 2.137(5) . ?
O12 Mo6 2.317(5) . ?
O12 Mo7 2.327(5) . ?
O12 Mo4 2.357(6) . ?
O12 Mo8 2.483(5) . ?
O13 Mo5 1.689(6) . ?
O13 Ag2 2.550(6) . ?
O14 Mo8 1.706(6) . ?
O14 Ag2 2.555(6) . ?
O15 Mo6 1.696(6) . ?
O16 Mo6 1.705(6) . ?
O17 Mo6 1.893(6) . ?
O17 Mo8 1.930(6) . ?
O18 Mo3 1.681(6) . ?
O19 Mo5 1.947(5) . ?
O19 Mo6 2.013(5) . ?
O19 Mo3 2.279(6) . ?
O20 Mo8 1.687(6) . ?
O21 Mo4 1.744(6) . ?
O21 Mo8 2.245(6) . ?
O22 Mo4 2.130(5) . ?
O22 Mo2 2.317(5) . ?
O22 Mo3 2.349(5) . ?
O22 Mo5 2.350(6) . ?
O22 Mo1 2.466(6) . ?
O23 Mo4 1.959(5) . ?
O23 Mo3 2.016(5) . ?
O23 Mo6 2.303(5) . ?
O24 Mo7 1.888(6) . ?
O24 Mo8 1.924(6) . ?
O25 Mo5 1.948(5) . ?
O25 Mo7 2.002(5) . ?
O25 Mo2 2.314(6) . ?
O26 Mo3 1.882(6) . ?
O26 Mo1 1.932(6) . ?
O28 Mo14 1.716(6) . ?
O29 Mo14 1.699(7) . ?
O30 Mo10 1.726(7) . ?
O30 Ag4 2.234(7) . ?
O31 Mo10 1.900(7) . ?
O31 Mo14 1.904(7) . ?
O32 Mo11 1.957(6) . ?
O32 Mo14 1.981(6) . ?
O32 Mo16 2.332(6) . ?
O33 Mo11 2.106(5) . ?
O33 Mo9 2.321(6) . ?
O33 Mo14 2.357(6) . ?
O33 Mo13 2.378(6) . ?
O33 Mo10 2.443(5) . ?
O34 Mo13 1.960(6) . ?
O34 Mo16 1.985(5) . ?
O34 Mo14 2.299(6) . ?
O35 Mo13 1.772(6) . ?
O35 Mo10 2.213(6) . ?
O36 Mo13 1.690(6) . ?
O37 Mo16 1.718(6) . ?
O37 Ag3 2.556(6) . ?
O38 Mo9 1.901(6) . ?
O38 Mo10 1.904(7) . ?
O39 Mo16 1.711(6) . ?
O40 Mo13 1.946(6) . ?
O40 Mo12 1.995(6) . ?
O40 Mo9 2.327(6) . ?
O41 Mo11 1.685(6) . ?
O42 Mo9 1.709(6) . ?
O42 Ag4 2.519(6) . ?
O43 Mo15 1.690(7) . ?
O44 Mo11 1.971(6) . ?
O44 Mo9 1.998(5) . ?
O44 Mo12 2.296(5) . ?
O45 Mo9 1.685(7) . ?
O46 Mo12 1.693(6) . ?
O47 Mo12 1.906(7) . ?
O47 Mo15 1.927(7) . ?
O48 Mo12 1.716(6) . ?
O49 Mo15 1.712(7) . ?
O49 Ag3 2.239(7) . ?
O51 Mo10 1.711(7) . ?
O52 Mo11 1.754(6) . ?
O52 Mo15 2.191(6) . ?
O53 Mo13 2.100(5) . ?
O53 Mo16 2.322(5) . ?
O53 Mo12 2.355(5) . ?
O53 Mo11 2.370(5) . ?
O53 Mo15 2.459(5) . ?
O54 Mo16 1.895(6) . ?
O54 Mo15 1.916(6) . ?
Mo2 Mo4 3.2155(10) . ?
Mo5 Mo6 3.2142(10) . ?
Mo9 Mo11 3.2029(10) . ?
Mo13 Mo16 3.2067(10) . ?
